data_4106403
loop_
_publ_author_name
'Kazuhiko Matsumura'
'Noriyoshi Arai'
'Kiyoto Hori'
'Takao Saito'
'Noboru Sayo'
'Takeshi Ohkuma'

_publ_section_title
;
 Chiral Ruthenabicyclic Complexes: Precatalysts for Rapid,
 Enantioselective, and Wide-Scope Hydrogenation of Ketones
;
_journal_name_full 'Journal of the American Chemical Society'
_journal_page_first 10696
_journal_page_last 10699
_journal_paper_doi 10.1021/ja202296w
_journal_volume 133
_journal_year 2011
_chemical_absolute_configuration rmad
_chemical_formula_moiety 'C65 H69 Cl N2 O6 P2 Ru, C6 H6'
_chemical_formula_sum 'C71 H75 Cl N2 O6 P2 Ru'
_chemical_formula_weight 1250.85
_space_group_IT_number 4
_symmetry_cell_setting monoclinic
_symmetry_Int_Tables_number 4
_symmetry_space_group_name_Hall 'P 2yb'
_symmetry_space_group_name_H-M 'P 1 21 1'
_atom_sites_solution_hydrogens geom
_atom_sites_solution_primary direct
_atom_sites_solution_secondary difmap
_cell_angle_alpha 90.0000
_cell_angle_beta 103.648(8)
_cell_angle_gamma 90.0000
_cell_formula_units_Z 2
_cell_length_a 13.7017(8)
_cell_length_b 12.6570(6)
_cell_length_c 20.2986(15)
_cell_measurement_reflns_used 25887
_cell_measurement_temperature 223
_cell_measurement_theta_max 27.50
_cell_measurement_theta_min 3.06
_cell_volume 3420.8(4)
_computing_cell_refinement 'RAPID AUTO'
_computing_data_collection 'RAPID AUTO (Rigaku, 2006)'
_computing_data_reduction 'RAPID AUTO'
_computing_molecular_graphics 'CrystalStructure 4.0'
_computing_publication_material 'CrystalStructure 4.0 (Rigaku, 2010)'
_computing_structure_refinement 'SHELXL97 (Sheldrick, 2008)'
_computing_structure_solution 'SIR97 (Altomare, 1999)'
_diffrn_ambient_temperature 223
_diffrn_detector_area_resol_mean 10.000
_diffrn_measured_fraction_theta_full 0.996
_diffrn_measured_fraction_theta_max 0.996
_diffrn_measurement_device_type 'Rigaku R-AXIS RAPID'
_diffrn_measurement_method \w
_diffrn_radiation_type 'Mo K\a'
_diffrn_radiation_wavelength 0.71075
_diffrn_reflns_av_R_equivalents 0.0708
_diffrn_reflns_limit_h_max 17
_diffrn_reflns_limit_h_min -17
_diffrn_reflns_limit_k_max 14
_diffrn_reflns_limit_k_min -16
_diffrn_reflns_limit_l_max 24
_diffrn_reflns_limit_l_min -26
_diffrn_reflns_number 32832
_diffrn_reflns_theta_full 27.49
_diffrn_reflns_theta_max 27.48
_diffrn_standards_number 0
_exptl_absorpt_coefficient_mu 0.365
_exptl_absorpt_correction_T_max 0.930
_exptl_absorpt_correction_T_min 0.448
_exptl_absorpt_correction_type multi-scan
_exptl_absorpt_process_details 'ABSCOR (Rigaku, 1995)'
_exptl_crystal_colour yellow
_exptl_crystal_density_diffrn 1.214
_exptl_crystal_description prism
_exptl_crystal_F_000 1308.00
_exptl_crystal_size_max 0.300
_exptl_crystal_size_mid 0.200
_exptl_crystal_size_min 0.200
_refine_diff_density_max 1.510
_refine_diff_density_min -0.600
_refine_ls_abs_structure_details 'Flack, H. D. (1983), Acta Cryst. A39, 876-881.  6175 Friedel Pairs'
_refine_ls_abs_structure_Flack 0.03(4)
_refine_ls_extinction_method none
_refine_ls_goodness_of_fit_ref 1.027
_refine_ls_hydrogen_treatment constr
_refine_ls_number_parameters 761
_refine_ls_number_reflns 14339
_refine_ls_number_restraints 1
_refine_ls_R_factor_gt 0.0687
_refine_ls_shift/su_max 0.000
_refine_ls_structure_factor_coef Fsqd
_refine_ls_weighting_details 'w = 1/[\s^2^(Fo^2^)+(0.1217P)^2^+0.0000P] where P=(Fo^2^+2Fc^2^)/3'
_refine_ls_weighting_scheme calc
_refine_ls_wR_factor_ref 0.1917
_reflns_number_gt 11693
_reflns_number_total 14339
_reflns_threshold_expression F^2^>2.0\s(F^2^)
_cod_data_source_file ja202296w_si_002.cif
_cod_data_source_block sc0779
_cod_database_code 4106403

loop_
_symmetry_equiv_pos_site_id
_symmetry_equiv_pos_as_xyz
1 +X,+Y,+Z
2 -X,1/2+Y,-Z

loop_
_atom_site_label
_atom_site_type_symbol
_atom_site_fract_x
_atom_site_fract_y
_atom_site_fract_z
_atom_site_U_iso_or_equiv
_atom_site_adp_type
_atom_site_occupancy
_atom_site_symmetry_multiplicity
_atom_site_calc_flag
_atom_site_refinement_flags
Ru1 Ru 0.66028(3) 0.72355(3) 0.779524(19) 0.02846(12) Uani 1.0 2 d .
Cl1 Cl 0.51935(12) 0.86991(12) 0.75187(9) 0.0447(4) Uani 1.0 2 d .
P1 P 0.62321(10) 0.62190(12) 0.68378(7) 0.0299(3) Uani 1.0 2 d .
P2 P 0.58967(11) 0.60509(12) 0.83972(7) 0.0311(4) Uani 1.0 2 d .
O1 O 0.2219(4) 0.4200(5) 0.6500(3) 0.0647(15) Uani 1.0 2 d .
O2 O 0.3529(4) 0.3487(4) 0.7298(3) 0.0506(12) Uani 1.0 2 d .
O3 O 0.5383(4) 0.2461(4) 0.7029(3) 0.0495(12) Uani 1.0 2 d .
O4 O 0.6354(5) 0.1461(5) 0.7875(3) 0.0593(14) Uani 1.0 2 d .
O5 O 1.0372(5) 1.1693(5) 0.6717(3) 0.0641(15) Uani 1.0 2 d .
O6 O 0.9972(4) 0.4638(4) 0.8716(3) 0.0469(12) Uani 1.0 2 d .
N1 N 0.7376(4) 0.8426(4) 0.7385(3) 0.0345(11) Uani 1.0 2 d .
N2 N 0.7104(4) 0.8291(4) 0.8654(3) 0.0368(12) Uani 1.0 2 d .
C1 C 0.6149(5) 0.6976(5) 0.6053(3) 0.0331(14) Uani 1.0 2 d .
C2 C 0.5730(5) 0.7993(6) 0.5999(4) 0.0419(15) Uani 1.0 2 d .
C3 C 0.5635(6) 0.8600(6) 0.5414(4) 0.0500(17) Uani 1.0 2 d .
C4 C 0.5177(10) 0.9695(8) 0.5386(5) 0.087(4) Uani 1.0 2 d .
C5 C 0.5956(6) 0.8178(6) 0.4879(4) 0.0509(18) Uani 1.0 2 d .
C6 C 0.6378(5) 0.7194(8) 0.4904(3) 0.0447(14) Uani 1.0 2 d .
C7 C 0.6735(7) 0.6729(7) 0.4312(4) 0.062(2) Uani 1.0 2 d .
C8 C 0.6476(5) 0.6579(5) 0.5496(3) 0.0390(14) Uani 1.0 2 d .
C9 C 0.7055(5) 0.5159(5) 0.6675(3) 0.0340(13) Uani 1.0 2 d .
C10 C 0.8098(5) 0.5363(6) 0.6799(3) 0.0380(14) Uani 1.0 2 d .
C11 C 0.8753(5) 0.4599(6) 0.6655(4) 0.0444(16) Uani 1.0 2 d .
C12 C 0.9866(6) 0.4779(9) 0.6826(5) 0.067(3) Uani 1.0 2 d .
C13 C 0.8357(6) 0.3673(7) 0.6367(4) 0.0533(18) Uani 1.0 2 d .
C14 C 0.7359(6) 0.3435(6) 0.6216(4) 0.0533(18) Uani 1.0 2 d .
C15 C 0.6955(8) 0.2407(7) 0.5884(6) 0.085(3) Uani 1.0 2 d .
C16 C 0.6708(5) 0.4198(5) 0.6381(3) 0.0404(14) Uani 1.0 2 d .
C17 C 0.5005(5) 0.5555(5) 0.6689(3) 0.0360(13) Uani 1.0 2 d .
C18 C 0.4197(5) 0.5964(6) 0.6199(4) 0.0390(14) Uani 1.0 2 d .
C19 C 0.3222(5) 0.5556(6) 0.6096(4) 0.0458(16) Uani 1.0 2 d .
C20 C 0.3108(5) 0.4742(6) 0.6507(4) 0.0467(17) Uani 1.0 2 d .
C21 C 0.2485(6) 0.3484(7) 0.7071(4) 0.058(2) Uani 1.0 2 d .
C22 C 0.3865(5) 0.4314(6) 0.6973(4) 0.0400(14) Uani 1.0 2 d .
C23 C 0.4843(5) 0.4706(5) 0.7105(3) 0.0364(13) Uani 1.0 2 d .
C24 C 0.5616(4) 0.4160(5) 0.7652(3) 0.0329(13) Uani 1.0 2 d .
C25 C 0.5768(5) 0.3089(6) 0.7580(4) 0.0426(16) Uani 1.0 2 d .
C26 C 0.5622(8) 0.1449(8) 0.7250(6) 0.075(3) Uani 1.0 2 d .
C27 C 0.6358(5) 0.2493(5) 0.8089(4) 0.0447(16) Uani 1.0 2 d .
C28 C 0.6831(6) 0.2915(6) 0.8697(4) 0.0477(17) Uani 1.0 2 d .
C29 C 0.6692(5) 0.3999(6) 0.8784(4) 0.0426(15) Uani 1.0 2 d .
C30 C 0.6104(5) 0.4632(5) 0.8271(3) 0.0320(12) Uani 1.0 2 d .
C31 C 0.4521(5) 0.5973(5) 0.8311(4) 0.0385(14) Uani 1.0 2 d .
C32 C 0.3868(5) 0.6628(6) 0.7899(4) 0.0458(16) Uani 1.0 2 d .
C33 C 0.2824(5) 0.6526(7) 0.7800(4) 0.0510(18) Uani 1.0 2 d .
C34 C 0.2157(6) 0.7281(11) 0.7325(6) 0.095(4) Uani 1.0 2 d .
C35 C 0.2478(5) 0.5752(7) 0.8138(5) 0.0554(19) Uani 1.0 2 d .
C36 C 0.3114(6) 0.5048(6) 0.8581(4) 0.0516(18) Uani 1.0 2 d .
C37 C 0.2723(7) 0.4200(8) 0.8971(6) 0.076(3) Uani 1.0 2 d .
C38 C 0.4135(5) 0.5170(6) 0.8658(4) 0.0449(16) Uani 1.0 2 d .
C39 C 0.6359(5) 0.6225(5) 0.9325(3) 0.0384(14) Uani 1.0 2 d .
C40 C 0.5696(6) 0.6517(6) 0.9726(4) 0.0520(17) Uani 1.0 2 d .
C41 C 0.6087(7) 0.6621(8) 1.0440(4) 0.060(2) Uani 1.0 2 d .
C42 C 0.5365(8) 0.6911(10) 1.0891(5) 0.093(4) Uani 1.0 2 d .
C43 C 0.7075(7) 0.6419(7) 1.0717(4) 0.059(2) Uani 1.0 2 d .
C44 C 0.7744(6) 0.6186(6) 1.0329(4) 0.0470(16) Uani 1.0 2 d .
C45 C 0.8850(6) 0.6009(7) 1.0643(4) 0.062(2) Uani 1.0 2 d .
C46 C 0.7372(5) 0.6111(6) 0.9623(3) 0.0380(13) Uani 1.0 2 d .
C47 C 0.8272(4) 0.8669(5) 0.7943(3) 0.0314(12) Uani 1.0 2 d .
C48 C 0.8917(5) 0.9489(5) 0.7672(3) 0.0350(13) Uani 1.0 2 d .
C49 C 0.9517(6) 0.9142(6) 0.7254(4) 0.0523(18) Uani 1.0 2 d .
C50 C 1.0029(7) 0.9863(7) 0.6925(5) 0.055(2) Uani 1.0 2 d .
C51 C 0.9929(6) 1.0920(6) 0.7022(4) 0.0486(17) Uani 1.0 2 d .
C52 C 1.0691(8) 1.1417(9) 0.6125(5) 0.078(3) Uani 1.0 2 d .
C53 C 0.9340(6) 1.1272(6) 0.7434(4) 0.0533(18) Uani 1.0 2 d .
C54 C 0.8837(6) 1.0535(6) 0.7756(4) 0.0465(16) Uani 1.0 2 d .
C55 C 0.8739(5) 0.7581(5) 0.8141(3) 0.0355(14) Uani 1.0 2 d .
C56 C 0.9768(5) 0.7444(5) 0.8408(3) 0.0391(15) Uani 1.0 2 d .
C57 C 1.0167(5) 0.6460(6) 0.8615(4) 0.0429(15) Uani 1.0 2 d .
C58 C 0.9511(5) 0.5602(5) 0.8545(3) 0.0398(14) Uani 1.0 2 d .
C59 C 0.9348(7) 0.3725(6) 0.8592(5) 0.069(3) Uani 1.0 2 d .
C60 C 0.8467(5) 0.5737(5) 0.8288(3) 0.0348(13) Uani 1.0 2 d .
C61 C 0.8071(5) 0.6750(5) 0.8107(3) 0.0323(13) Uani 1.0 2 d .
C62 C 0.7823(5) 0.9102(5) 0.8521(3) 0.0331(13) Uani 1.0 2 d .
C63 C 0.8616(6) 0.9440(6) 0.9167(4) 0.0453(16) Uani 1.0 2 d .
C64 C 0.8216(9) 1.0409(8) 0.9475(5) 0.079(3) Uani 1.0 2 d .
C65 C 0.8916(6) 0.8579(7) 0.9705(4) 0.0541(18) Uani 1.0 2 d .
C66 C 1.0876(12) 0.7946(15) 0.5458(8) 0.126(5) Uani 1.0 2 d .
C67 C 1.0463(13) 0.8896(14) 0.5109(7) 0.119(5) Uani 1.0 2 d .
C68 C 0.9418(15) 0.9109(17) 0.5020(8) 0.138(7) Uani 1.0 2 d .
C69 C 0.8889(13) 0.843(2) 0.5289(12) 0.152(9) Uani 1.0 2 d .
C70 C 0.9324(16) 0.7509(19) 0.5635(8) 0.133(7) Uani 1.0 2 d .
C71 C 1.0287(13) 0.7316(15) 0.5689(6) 0.119(5) Uani 1.0 2 d .
H1A H 0.7564 0.8186 0.7011 0.0414 Uiso 1.0 2 calc R
H1B H 0.6984 0.9009 0.7271 0.0414 Uiso 1.0 2 calc R
H2A H 0.6561 0.8620 0.8747 0.0442 Uiso 1.0 2 calc R
H2B H 0.7405 0.7905 0.9025 0.0442 Uiso 1.0 2 calc R
H2 H 0.5508 0.8273 0.6367 0.0503 Uiso 1.0 2 calc R
H4A H 0.5662 1.0215 0.5316 0.1047 Uiso 1.0 2 calc R
H4B H 0.4990 0.9840 0.5809 0.1047 Uiso 1.0 2 calc R
H4C H 0.4584 0.9728 0.5014 0.1047 Uiso 1.0 2 calc R
H5 H 0.5884 0.8580 0.4481 0.0610 Uiso 1.0 2 calc R
H7A H 0.6162 0.6603 0.3937 0.0738 Uiso 1.0 2 calc R
H7B H 0.7080 0.6067 0.4450 0.0738 Uiso 1.0 2 calc R
H7C H 0.7192 0.7219 0.4173 0.0738 Uiso 1.0 2 calc R
H8 H 0.6762 0.5901 0.5517 0.0468 Uiso 1.0 2 calc R
H10 H 0.8352 0.6018 0.6980 0.0456 Uiso 1.0 2 calc R
H12A H 1.0136 0.4650 0.7306 0.0806 Uiso 1.0 2 calc R
H12B H 1.0004 0.5504 0.6721 0.0806 Uiso 1.0 2 calc R
H12C H 1.0178 0.4302 0.6563 0.0806 Uiso 1.0 2 calc R
H13 H 0.8801 0.3165 0.6266 0.0639 Uiso 1.0 2 calc R
H15A H 0.6752 0.2503 0.5397 0.1020 Uiso 1.0 2 calc R
H15B H 0.6380 0.2187 0.6052 0.1020 Uiso 1.0 2 calc R
H15C H 0.7473 0.1869 0.5990 0.1020 Uiso 1.0 2 calc R
H16 H 0.6016 0.4053 0.6288 0.0485 Uiso 1.0 2 calc R
H18 H 0.4314 0.6533 0.5930 0.0468 Uiso 1.0 2 calc R
H19 H 0.2683 0.5828 0.5764 0.0549 Uiso 1.0 2 calc R
H21A H 0.2175 0.3715 0.7435 0.0692 Uiso 1.0 2 calc R
H21B H 0.2246 0.2769 0.6932 0.0692 Uiso 1.0 2 calc R
H26A H 0.5884 0.1062 0.6910 0.0902 Uiso 1.0 2 calc R
H26B H 0.5017 0.1084 0.7309 0.0902 Uiso 1.0 2 calc R
H28 H 0.7231 0.2501 0.9041 0.0573 Uiso 1.0 2 calc R
H29 H 0.7003 0.4314 0.9200 0.0512 Uiso 1.0 2 calc R
H32 H 0.4124 0.7170 0.7672 0.0550 Uiso 1.0 2 calc R
H34A H 0.1699 0.6886 0.6973 0.1141 Uiso 1.0 2 calc R
H34B H 0.2566 0.7743 0.7119 0.1141 Uiso 1.0 2 calc R
H34C H 0.1775 0.7702 0.7575 0.1141 Uiso 1.0 2 calc R
H35 H 0.1779 0.5676 0.8076 0.0665 Uiso 1.0 2 calc R
H37A H 0.2592 0.3563 0.8699 0.0917 Uiso 1.0 2 calc R
H37B H 0.2105 0.4439 0.9078 0.0917 Uiso 1.0 2 calc R
H37C H 0.3219 0.4053 0.9388 0.0917 Uiso 1.0 2 calc R
H38 H 0.4580 0.4709 0.8945 0.0538 Uiso 1.0 2 calc R
H40 H 0.5012 0.6640 0.9529 0.0624 Uiso 1.0 2 calc R
H42A H 0.5706 0.6822 1.1364 0.1114 Uiso 1.0 2 calc R
H42B H 0.4782 0.6452 1.0782 0.1114 Uiso 1.0 2 calc R
H42C H 0.5153 0.7640 1.0809 0.1114 Uiso 1.0 2 calc R
H43 H 0.7309 0.6440 1.1191 0.0712 Uiso 1.0 2 calc R
H45A H 0.8937 0.5337 1.0880 0.0745 Uiso 1.0 2 calc R
H45B H 0.9101 0.6574 1.0961 0.0745 Uiso 1.0 2 calc R
H45C H 0.9219 0.6002 1.0290 0.0745 Uiso 1.0 2 calc R
H46 H 0.7822 0.5980 0.9347 0.0456 Uiso 1.0 2 calc R
H49 H 0.9584 0.8413 0.7188 0.0628 Uiso 1.0 2 calc R
H50 H 1.0434 0.9617 0.6642 0.0655 Uiso 1.0 2 calc R
H52A H 1.1199 1.0870 0.6233 0.0931 Uiso 1.0 2 calc R
H52B H 1.0969 1.2034 0.5953 0.0931 Uiso 1.0 2 calc R
H52C H 1.0122 1.1157 0.5784 0.0931 Uiso 1.0 2 calc R
H53 H 0.9271 1.2000 0.7502 0.0640 Uiso 1.0 2 calc R
H54 H 0.8432 1.0783 0.8038 0.0558 Uiso 1.0 2 calc R
H56 H 1.0198 0.8032 0.8449 0.0469 Uiso 1.0 2 calc R
H57 H 1.0859 0.6372 0.8796 0.0514 Uiso 1.0 2 calc R
H59A H 0.9048 0.3608 0.8974 0.0832 Uiso 1.0 2 calc R
H59B H 0.9749 0.3115 0.8535 0.0832 Uiso 1.0 2 calc R
H59C H 0.8822 0.3830 0.8184 0.0832 Uiso 1.0 2 calc R
H60 H 0.8037 0.5149 0.8238 0.0417 Uiso 1.0 2 calc R
H62 H 0.7427 0.9738 0.8345 0.0397 Uiso 1.0 2 calc R
H63 H 0.9229 0.9658 0.9025 0.0543 Uiso 1.0 2 calc R
H64A H 0.7542 1.0267 0.9525 0.0944 Uiso 1.0 2 calc R
H64B H 0.8204 1.1013 0.9179 0.0944 Uiso 1.0 2 calc R
H64C H 0.8651 1.0561 0.9916 0.0944 Uiso 1.0 2 calc R
H65A H 0.9513 0.8798 1.0037 0.0649 Uiso 1.0 2 calc R
H65B H 0.9053 0.7928 0.9490 0.0649 Uiso 1.0 2 calc R
H65C H 0.8372 0.8464 0.9928 0.0649 Uiso 1.0 2 calc R
H66 H 1.1561 0.7786 0.5518 0.1510 Uiso 1.0 2 calc R
H67 H 1.0877 0.9368 0.4943 0.1433 Uiso 1.0 2 calc R
H68 H 0.9118 0.9706 0.4781 0.1656 Uiso 1.0 2 calc R
H69 H 0.8202 0.8562 0.5250 0.1829 Uiso 1.0 2 calc R
H70 H 0.8931 0.7041 0.5823 0.1598 Uiso 1.0 2 calc R
H71 H 1.0559 0.6690 0.5906 0.1426 Uiso 1.0 2 calc R

loop_
_atom_site_aniso_label
_atom_site_aniso_U_11
_atom_site_aniso_U_22
_atom_site_aniso_U_33
_atom_site_aniso_U_12
_atom_site_aniso_U_13
_atom_site_aniso_U_23
Ru1 0.02482(19) 0.0290(2) 0.0301(2) 0.00162(19) 0.00358(14) -0.0005(2)
Cl1 0.0369(8) 0.0382(9) 0.0581(10) 0.0060(6) 0.0096(7) 0.0029(7)
P1 0.0258(7) 0.0299(8) 0.0319(8) 0.0011(6) 0.0029(6) 0.0005(6)
P2 0.0280(8) 0.0326(8) 0.0323(8) 0.0021(6) 0.0064(6) 0.0001(6)
O1 0.030(3) 0.086(4) 0.076(4) -0.018(3) 0.009(3) -0.006(4)
O2 0.040(3) 0.051(3) 0.063(3) -0.013(2) 0.015(3) 0.003(3)
O3 0.057(3) 0.031(3) 0.058(3) -0.0009(19) 0.009(3) -0.006(2)
O4 0.072(4) 0.037(3) 0.067(4) 0.007(3) 0.012(3) 0.001(3)
O5 0.079(4) 0.047(3) 0.073(4) -0.019(3) 0.033(3) 0.001(3)
O6 0.040(3) 0.046(3) 0.050(3) 0.016(2) 0.003(2) 0.008(3)
N1 0.026(3) 0.041(3) 0.034(3) -0.004(2) 0.003(2) -0.002(3)
N2 0.037(3) 0.038(3) 0.037(3) 0.001(2) 0.011(3) -0.004(3)
C1 0.031(3) 0.037(4) 0.029(3) -0.003(3) 0.002(3) -0.005(3)
C2 0.046(4) 0.037(4) 0.037(4) 0.001(3) -0.001(3) 0.003(3)
C3 0.062(5) 0.043(4) 0.037(4) 0.007(4) -0.003(3) 0.005(3)
C4 0.145(10) 0.054(6) 0.056(6) 0.037(6) 0.010(6) 0.021(5)
C5 0.056(5) 0.057(5) 0.033(4) 0.001(4) -0.003(3) 0.016(3)
C6 0.043(3) 0.058(4) 0.033(3) 0.001(4) 0.010(3) 0.009(4)
C7 0.059(5) 0.076(6) 0.050(5) 0.012(4) 0.015(4) 0.011(4)
C8 0.040(4) 0.037(4) 0.038(4) -0.001(3) 0.005(3) -0.004(3)
C9 0.037(3) 0.038(4) 0.026(3) 0.004(3) 0.004(3) 0.001(3)
C10 0.025(3) 0.052(4) 0.035(4) 0.006(3) 0.004(3) 0.002(3)
C11 0.038(4) 0.058(5) 0.039(4) 0.013(3) 0.012(3) 0.001(3)
C12 0.041(5) 0.094(7) 0.065(6) 0.019(5) 0.010(4) -0.007(5)
C13 0.047(4) 0.053(5) 0.067(5) 0.016(4) 0.027(4) 0.003(4)
C14 0.055(5) 0.039(4) 0.069(5) 0.011(3) 0.023(4) -0.006(4)
C15 0.093(7) 0.042(6) 0.131(8) -0.006(5) 0.049(6) -0.040(6)
C16 0.044(4) 0.040(4) 0.039(4) 0.003(3) 0.012(3) 0.002(3)
C17 0.033(3) 0.035(4) 0.037(4) -0.001(3) 0.002(3) -0.003(3)
C18 0.032(3) 0.040(4) 0.042(4) 0.002(3) 0.001(3) 0.001(3)
C19 0.023(3) 0.056(5) 0.052(4) 0.004(3) -0.003(3) 0.000(4)
C20 0.022(3) 0.053(4) 0.062(5) -0.004(3) 0.005(3) -0.008(4)
C21 0.043(4) 0.075(6) 0.056(5) -0.014(4) 0.013(4) -0.002(4)
C22 0.037(4) 0.041(4) 0.041(4) -0.003(3) 0.008(3) -0.007(3)
C23 0.029(3) 0.041(4) 0.039(4) -0.001(3) 0.006(3) -0.004(3)
C24 0.026(3) 0.031(3) 0.044(4) -0.000(3) 0.012(3) 0.005(3)
C25 0.032(4) 0.037(4) 0.057(5) -0.008(3) 0.009(3) -0.003(4)
C26 0.083(7) 0.043(5) 0.091(7) 0.001(4) 0.005(6) -0.007(5)
C27 0.046(4) 0.023(4) 0.066(5) 0.005(3) 0.015(4) 0.005(3)
C28 0.053(4) 0.029(4) 0.057(5) 0.011(3) 0.006(4) 0.007(3)
C29 0.041(4) 0.040(4) 0.042(4) 0.002(3) -0.000(3) 0.007(3)
C30 0.037(4) 0.024(3) 0.037(3) -0.001(3) 0.011(3) 0.002(3)
C31 0.033(3) 0.035(4) 0.048(4) 0.000(3) 0.011(3) -0.010(3)
C32 0.033(4) 0.038(4) 0.065(5) 0.001(3) 0.009(3) -0.008(4)
C33 0.028(4) 0.065(5) 0.059(5) 0.006(3) 0.008(3) -0.004(4)
C34 0.048(5) 0.105(8) 0.125(8) 0.029(7) 0.006(5) 0.037(9)
C35 0.027(4) 0.066(5) 0.078(6) -0.004(3) 0.021(4) -0.011(4)
C36 0.037(4) 0.057(5) 0.067(5) -0.011(4) 0.027(4) -0.013(4)
C37 0.061(6) 0.080(7) 0.098(7) -0.003(5) 0.040(5) 0.019(6)
C38 0.036(4) 0.048(4) 0.055(4) 0.002(3) 0.019(3) 0.004(3)
C39 0.044(4) 0.034(4) 0.036(3) 0.002(3) 0.007(3) -0.004(3)
C40 0.050(5) 0.053(5) 0.054(4) 0.003(4) 0.015(4) -0.012(4)
C41 0.060(5) 0.079(6) 0.043(4) 0.004(4) 0.014(4) -0.012(4)
C42 0.089(7) 0.131(11) 0.061(5) 0.008(7) 0.024(5) -0.039(6)
C43 0.072(6) 0.070(6) 0.036(4) 0.001(4) 0.012(4) -0.010(4)
C44 0.054(4) 0.042(4) 0.041(4) -0.000(3) 0.002(3) -0.006(3)
C45 0.068(6) 0.060(5) 0.047(4) 0.002(4) -0.009(4) 0.001(4)
C46 0.034(3) 0.041(4) 0.039(3) 0.002(3) 0.010(3) -0.002(3)
C47 0.027(3) 0.034(4) 0.031(3) -0.003(3) 0.003(3) -0.002(3)
C48 0.031(3) 0.036(4) 0.036(4) -0.002(3) 0.007(3) -0.001(3)
C49 0.060(5) 0.044(4) 0.058(5) -0.009(4) 0.024(4) -0.004(4)
C50 0.058(5) 0.051(5) 0.063(5) -0.004(4) 0.031(4) 0.002(4)
C51 0.052(4) 0.047(5) 0.047(4) -0.012(3) 0.012(4) 0.004(4)
C52 0.087(7) 0.087(7) 0.068(6) -0.022(6) 0.037(5) 0.007(5)
C53 0.076(6) 0.033(4) 0.054(5) -0.004(4) 0.021(4) 0.003(4)
C54 0.054(4) 0.040(4) 0.051(4) -0.005(3) 0.021(4) -0.003(3)
C55 0.029(3) 0.033(3) 0.041(4) 0.000(2) 0.003(3) -0.007(3)
C56 0.030(3) 0.038(4) 0.047(4) -0.001(3) 0.004(3) -0.006(3)
C57 0.029(4) 0.056(5) 0.042(4) 0.008(3) 0.005(3) -0.002(3)
C58 0.044(4) 0.038(4) 0.034(4) 0.009(3) 0.004(3) -0.005(3)
C59 0.073(6) 0.039(5) 0.083(6) 0.023(4) -0.008(5) -0.003(4)
C60 0.028(3) 0.042(4) 0.030(3) 0.008(3) 0.000(3) -0.000(3)
C61 0.031(3) 0.037(3) 0.025(3) 0.004(3) -0.000(3) -0.007(3)
C62 0.032(3) 0.030(3) 0.035(3) -0.001(3) 0.004(3) -0.000(3)
C63 0.051(4) 0.046(4) 0.036(4) -0.005(3) 0.003(3) -0.005(3)
C64 0.119(9) 0.056(6) 0.048(5) -0.001(5) -0.007(5) -0.005(4)
C65 0.062(5) 0.062(5) 0.033(4) -0.000(4) 0.003(3) -0.003(4)
C66 0.102(11) 0.158(15) 0.111(11) 0.003(11) 0.011(9) 0.002(11)
C67 0.135(13) 0.150(14) 0.079(8) -0.028(11) 0.035(8) -0.012(9)
C68 0.124(14) 0.153(17) 0.111(11) 0.011(12) -0.024(10) -0.044(12)
C69 0.090(11) 0.19(2) 0.168(18) -0.036(13) 0.007(12) -0.100(17)
C70 0.129(14) 0.19(2) 0.090(9) -0.063(14) 0.042(9) -0.025(11)
C71 0.117(11) 0.141(13) 0.088(8) -0.030(12) 0.003(8) 0.010(10)

loop_
_atom_type_symbol
_atom_type_description
_atom_type_scat_dispersion_real
_atom_type_scat_dispersion_imag
_atom_type_scat_source
C C 0.0033 0.0016
;
International Tables for Crystallography
(1992, Vol. C, Tables 4.2.6.8 and 6.1.1.4)
;
H H 0.0000 0.0000
;
International Tables for Crystallography
(1992, Vol. C, Table 6.1.1.4)
;
Cl Cl 0.1484 0.1585
;
International Tables for Crystallography
(1992, Vol. C, Tables 4.2.6.8 and 6.1.1.4)
;
N N 0.0061 0.0033
;
International Tables for Crystallography
(1992, Vol. C, Tables 4.2.6.8 and 6.1.1.4)
;
O O 0.0106 0.0060
;
International Tables for Crystallography
(1992, Vol. C, Tables 4.2.6.8 and 6.1.1.4)
;
P P 0.1023 0.0942
;
International Tables for Crystallography
(1992, Vol. C, Tables 4.2.6.8 and 6.1.1.4)
;
Ru Ru -1.2594 0.8363
;
International Tables for Crystallography
(1992, Vol. C, Tables 4.2.6.8 and 6.1.1.4)
;

loop_
_geom_angle_atom_site_label_1
_geom_angle_atom_site_label_2
_geom_angle_atom_site_label_3
_geom_angle
_geom_angle_publ_flag
Cl1 Ru1 P1 102.10(6) yes
Cl1 Ru1 P2 101.14(6) yes
Cl1 Ru1 N1 79.97(14) yes
Cl1 Ru1 N2 79.40(14) yes
Cl1 Ru1 C61 152.79(17) yes
P1 Ru1 P2 92.76(6) yes
P1 Ru1 N1 95.60(14) yes
P1 Ru1 N2 172.79(16) yes
P1 Ru1 C61 95.64(17) yes
P2 Ru1 N1 171.15(13) yes
P2 Ru1 N2 93.86(15) yes
P2 Ru1 C61 98.41(18) yes
N1 Ru1 N2 77.7(2) yes
N1 Ru1 C61 77.9(2) yes
N2 Ru1 C61 80.6(2) yes
Ru1 P1 C1 113.52(19) yes
Ru1 P1 C9 122.88(18) yes
Ru1 P1 C17 114.1(3) yes
C1 P1 C9 98.1(3) yes
C1 P1 C17 103.2(3) yes
C9 P1 C17 102.3(3) yes
Ru1 P2 C30 117.7(3) yes
Ru1 P2 C31 122.2(2) yes
Ru1 P2 C39 112.2(3) yes
C30 P2 C31 97.0(3) yes
C30 P2 C39 103.3(3) yes
C31 P2 C39 101.4(3) yes
C20 O1 C21 104.2(5) yes
C21 O2 C22 106.1(6) yes
C25 O3 C26 105.0(6) yes
C26 O4 C27 104.0(6) yes
C51 O5 C52 117.6(7) yes
C58 O6 C59 116.9(6) yes
Ru1 N1 C47 104.3(4) yes
Ru1 N2 C62 112.0(4) yes
P1 C1 C2 119.1(5) yes
P1 C1 C8 123.0(5) yes
C2 C1 C8 117.9(6) yes
C1 C2 C3 121.8(7) yes
C2 C3 C4 119.3(7) yes
C2 C3 C5 118.5(7) yes
C4 C3 C5 122.2(7) yes
C3 C5 C6 122.4(7) yes
C5 C6 C7 122.4(7) yes
C5 C6 C8 119.2(7) yes
C7 C6 C8 118.4(8) yes
C1 C8 C6 120.3(6) yes
P1 C9 C10 118.2(5) yes
P1 C9 C16 123.8(5) yes
C10 C9 C16 117.8(6) yes
C9 C10 C11 120.6(6) yes
C10 C11 C12 121.0(7) yes
C10 C11 C13 118.3(7) yes
C12 C11 C13 120.7(8) yes
C11 C13 C14 124.3(8) yes
C13 C14 C15 122.3(8) yes
C13 C14 C16 117.0(7) yes
C15 C14 C16 120.7(7) yes
C9 C16 C14 122.0(7) yes
P1 C17 C18 119.1(5) yes
P1 C17 C23 121.0(4) yes
C18 C17 C23 119.7(6) yes
C17 C18 C19 122.4(7) yes
C18 C19 C20 115.6(6) yes
O1 C20 C19 126.5(6) yes
O1 C20 C22 109.6(7) yes
C19 C20 C22 123.9(7) yes
O1 C21 O2 107.9(7) yes
O2 C22 C20 110.8(6) yes
O2 C22 C23 126.5(6) yes
C20 C22 C23 122.7(7) yes
C17 C23 C22 115.8(6) yes
C17 C23 C24 127.2(6) yes
C22 C23 C24 117.0(6) yes
C23 C24 C25 117.9(6) yes
C23 C24 C30 124.4(6) yes
C25 C24 C30 117.2(6) yes
O3 C25 C24 127.9(6) yes
O3 C25 C27 109.8(6) yes
C24 C25 C27 122.3(6) yes
O3 C26 O4 110.2(7) yes
O4 C27 C25 109.0(6) yes
O4 C27 C28 128.7(6) yes
C25 C27 C28 122.3(6) yes
C27 C28 C29 116.7(6) yes
C28 C29 C30 122.3(6) yes
P2 C30 C24 118.7(4) yes
P2 C30 C29 122.1(5) yes
C24 C30 C29 119.2(6) yes
P2 C31 C32 122.3(6) yes
P2 C31 C38 119.0(5) yes
C32 C31 C38 118.7(6) yes
C31 C32 C33 122.3(7) yes
C32 C33 C34 118.6(8) yes
C32 C33 C35 117.7(7) yes
C34 C33 C35 123.7(7) yes
C33 C35 C36 123.0(7) yes
C35 C36 C37 122.8(7) yes
C35 C36 C38 117.4(8) yes
C37 C36 C38 119.8(7) yes
C31 C38 C36 120.9(7) yes
P2 C39 C40 120.4(5) yes
P2 C39 C46 119.9(6) yes
C40 C39 C46 119.6(6) yes
C39 C40 C41 118.2(7) yes
C40 C41 C42 118.9(7) yes
C40 C41 C43 120.0(8) yes
C42 C41 C43 121.0(7) yes
C41 C43 C44 122.4(7) yes
C43 C44 C45 121.7(7) yes
C43 C44 C46 118.0(7) yes
C45 C44 C46 120.3(7) yes
C39 C46 C44 121.5(7) yes
N1 C47 C48 107.8(5) yes
N1 C47 C55 103.4(5) yes
N1 C47 C62 104.2(5) yes
C48 C47 C55 117.3(5) yes
C48 C47 C62 113.3(5) yes
C55 C47 C62 109.6(5) yes
C47 C48 C49 118.5(6) yes
C47 C48 C54 123.1(7) yes
C49 C48 C54 118.0(7) yes
C48 C49 C50 121.2(7) yes
C49 C50 C51 119.2(9) yes
O5 C51 C50 124.3(8) yes
O5 C51 C53 115.5(7) yes
C50 C51 C53 120.2(8) yes
C51 C53 C54 119.5(7) yes
C48 C54 C53 122.0(8) yes
C47 C55 C56 122.3(6) yes
C47 C55 C61 116.1(5) yes
C56 C55 C61 121.3(6) yes
C55 C56 C57 121.3(6) yes
C56 C57 C58 118.1(6) yes
O6 C58 C57 114.6(6) yes
O6 C58 C60 124.3(6) yes
C57 C58 C60 121.0(6) yes
C58 C60 C61 120.1(6) yes
Ru1 C61 C55 112.1(5) yes
Ru1 C61 C60 130.0(5) yes
C55 C61 C60 118.0(6) yes
N2 C62 C47 107.0(5) yes
N2 C62 C63 113.4(5) yes
C47 C62 C63 114.4(5) yes
C62 C63 C64 108.6(6) yes
C62 C63 C65 115.0(6) yes
C64 C63 C65 109.9(6) yes
C67 C66 C71 119.0(16) yes
C66 C67 C68 119.0(17) yes
C67 C68 C69 117.2(18) yes
C68 C69 C70 122.0(18) yes
C69 C70 C71 119(2) yes
C66 C71 C70 123.4(18) yes
Ru1 N1 H1A 110.897 no
Ru1 N1 H1B 110.899 no
C47 N1 H1A 110.912 no
C47 N1 H1B 110.909 no
H1A N1 H1B 108.928 no
Ru1 N2 H2A 109.214 no
Ru1 N2 H2B 109.210 no
C62 N2 H2A 109.222 no
C62 N2 H2B 109.223 no
H2A N2 H2B 107.920 no
C1 C2 H2 119.121 no
C3 C2 H2 119.123 no
C3 C4 H4A 109.467 no
C3 C4 H4B 109.467 no
C3 C4 H4C 109.473 no
H4A C4 H4B 109.470 no
H4A C4 H4C 109.476 no
H4B C4 H4C 109.474 no
C3 C5 H5 118.798 no
C6 C5 H5 118.790 no
C6 C7 H7A 109.469 no
C6 C7 H7B 109.477 no
C6 C7 H7C 109.467 no
H7A C7 H7B 109.477 no
H7A C7 H7C 109.473 no
H7B C7 H7C 109.465 no
C1 C8 H8 119.857 no
C6 C8 H8 119.872 no
C9 C10 H10 119.708 no
C11 C10 H10 119.711 no
C11 C12 H12A 109.472 no
C11 C12 H12B 109.473 no
C11 C12 H12C 109.471 no
H12A C12 H12B 109.473 no
H12A C12 H12C 109.474 no
H12B C12 H12C 109.465 no
C11 C13 H13 117.864 no
C14 C13 H13 117.858 no
C14 C15 H15A 109.478 no
C14 C15 H15B 109.469 no
C14 C15 H15C 109.472 no
H15A C15 H15B 109.479 no
H15A C15 H15C 109.469 no
H15B C15 H15C 109.461 no
C9 C16 H16 118.972 no
C14 C16 H16 118.984 no
C17 C18 H18 118.804 no
C19 C18 H18 118.799 no
C18 C19 H19 122.217 no
C20 C19 H19 122.213 no
O1 C21 H21A 110.123 no
O1 C21 H21B 110.125 no
O2 C21 H21A 110.114 no
O2 C21 H21B 110.125 no
H21A C21 H21B 108.443 no
O3 C26 H26A 109.616 no
O3 C26 H26B 109.625 no
O4 C26 H26A 109.619 no
O4 C26 H26B 109.626 no
H26A C26 H26B 108.131 no
C27 C28 H28 121.662 no
C29 C28 H28 121.642 no
C28 C29 H29 118.842 no
C30 C29 H29 118.833 no
C31 C32 H32 118.838 no
C33 C32 H32 118.849 no
C33 C34 H34A 109.466 no
C33 C34 H34B 109.468 no
C33 C34 H34C 109.479 no
H34A C34 H34B 109.469 no
H34A C34 H34C 109.476 no
H34B C34 H34C 109.469 no
C33 C35 H35 118.486 no
C36 C35 H35 118.498 no
C36 C37 H37A 109.475 no
C36 C37 H37B 109.478 no
C36 C37 H37C 109.467 no
H37A C37 H37B 109.472 no
H37A C37 H37C 109.465 no
H37B C37 H37C 109.470 no
C31 C38 H38 119.529 no
C36 C38 H38 119.538 no
C39 C40 H40 120.905 no
C41 C40 H40 120.925 no
C41 C42 H42A 109.472 no
C41 C42 H42B 109.479 no
C41 C42 H42C 109.484 no
H42A C42 H42B 109.467 no
H42A C42 H42C 109.462 no
H42B C42 H42C 109.464 no
C41 C43 H43 118.779 no
C44 C43 H43 118.783 no
C44 C45 H45A 109.480 no
C44 C45 H45B 109.463 no
C44 C45 H45C 109.480 no
H45A C45 H45B 109.466 no
H45A C45 H45C 109.471 no
H45B C45 H45C 109.467 no
C39 C46 H46 119.259 no
C44 C46 H46 119.253 no
C48 C49 H49 119.407 no
C50 C49 H49 119.409 no
C49 C50 H50 120.414 no
C51 C50 H50 120.415 no
O5 C52 H52A 109.479 no
O5 C52 H52B 109.469 no
O5 C52 H52C 109.470 no
H52A C52 H52B 109.466 no
H52A C52 H52C 109.472 no
H52B C52 H52C 109.472 no
C51 C53 H53 120.272 no
C54 C53 H53 120.268 no
C48 C54 H54 118.983 no
C53 C54 H54 118.976 no
C55 C56 H56 119.355 no
C57 C56 H56 119.362 no
C56 C57 H57 120.960 no
C58 C57 H57 120.964 no
O6 C59 H59A 109.470 no
O6 C59 H59B 109.468 no
O6 C59 H59C 109.473 no
H59A C59 H59B 109.481 no
H59A C59 H59C 109.471 no
H59B C59 H59C 109.464 no
C58 C60 H60 119.949 no
C61 C60 H60 119.949 no
N2 C62 H62 107.203 no
C47 C62 H62 107.214 no
C63 C62 H62 107.198 no
C62 C63 H63 107.681 no
C64 C63 H63 107.689 no
C65 C63 H63 107.679 no
C63 C64 H64A 109.480 no
C63 C64 H64B 109.475 no
C63 C64 H64C 109.467 no
H64A C64 H64B 109.477 no
H64A C64 H64C 109.461 no
H64B C64 H64C 109.466 no
C63 C65 H65A 109.476 no
C63 C65 H65B 109.474 no
C63 C65 H65C 109.473 no
H65A C65 H65B 109.470 no
H65A C65 H65C 109.465 no
H65B C65 H65C 109.469 no
C67 C66 H66 120.487 no
C71 C66 H66 120.484 no
C66 C67 H67 120.514 no
C68 C67 H67 120.499 no
C67 C68 H68 121.383 no
C69 C68 H68 121.374 no
C68 C69 H69 118.977 no
C70 C69 H69 118.978 no
C69 C70 H70 120.377 no
C71 C70 H70 120.371 no
C66 C71 H71 118.306 no
C70 C71 H71 118.318 no

loop_
_geom_bond_atom_site_label_1
_geom_bond_atom_site_label_2
_geom_bond_distance
_geom_bond_publ_flag
Ru1 Cl1 2.6389(16) yes
Ru1 P1 2.2857(15) yes
Ru1 P2 2.2880(17) yes
Ru1 N1 2.121(6) yes
Ru1 N2 2.175(5) yes
Ru1 C61 2.055(6) yes
P1 C1 1.838(6) yes
P1 C9 1.833(7) yes
P1 C17 1.840(7) yes
P2 C30 1.846(6) yes
P2 C31 1.855(7) yes
P2 C39 1.854(6) yes
O1 C20 1.396(9) yes
O1 C21 1.448(10) yes
O2 C21 1.395(9) yes
O2 C22 1.373(9) yes
O3 C25 1.372(9) yes
O3 C26 1.371(10) yes
O4 C26 1.421(11) yes
O4 C27 1.375(9) yes
O5 C51 1.373(10) yes
O5 C52 1.417(13) yes
O6 C58 1.380(8) yes
O6 C59 1.425(10) yes
N1 C47 1.493(7) yes
N2 C62 1.491(8) yes
C1 C2 1.403(9) yes
C1 C8 1.406(10) yes
C2 C3 1.395(10) yes
C3 C4 1.517(13) yes
C3 C5 1.372(11) yes
C5 C6 1.370(12) yes
C6 C7 1.518(11) yes
C6 C8 1.411(10) yes
C9 C10 1.415(9) yes
C9 C16 1.389(9) yes
C10 C11 1.396(10) yes
C11 C12 1.499(11) yes
C11 C13 1.365(11) yes
C13 C14 1.362(11) yes
C14 C15 1.509(12) yes
C14 C16 1.408(11) yes
C17 C18 1.401(8) yes
C17 C23 1.416(9) yes
C18 C19 1.401(9) yes
C19 C20 1.358(11) yes
C20 C22 1.342(9) yes
C22 C23 1.394(9) yes
C23 C24 1.509(8) yes
C24 C25 1.385(9) yes
C24 C30 1.409(8) yes
C25 C27 1.377(10) yes
C27 C28 1.360(10) yes
C28 C29 1.402(10) yes
C29 C30 1.407(8) yes
C31 C32 1.353(9) yes
C31 C38 1.409(10) yes
C32 C33 1.403(10) yes
C33 C34 1.506(14) yes
C33 C35 1.345(12) yes
C35 C36 1.411(11) yes
C36 C37 1.506(14) yes
C36 C38 1.379(10) yes
C39 C40 1.404(11) yes
C39 C46 1.385(9) yes
C40 C41 1.429(10) yes
C41 C42 1.541(15) yes
C41 C43 1.361(12) yes
C43 C44 1.374(12) yes
C44 C45 1.516(11) yes
C44 C46 1.405(9) yes
C47 C48 1.546(9) yes
C47 C55 1.531(9) yes
C47 C62 1.548(9) yes
C48 C49 1.385(11) yes
C48 C54 1.343(10) yes
C49 C50 1.412(13) yes
C50 C51 1.364(11) yes
C51 C53 1.367(12) yes
C53 C54 1.408(12) yes
C55 C56 1.397(8) yes
C55 C61 1.385(9) yes
C56 C57 1.385(10) yes
C57 C58 1.395(10) yes
C58 C60 1.412(9) yes
C60 C61 1.407(9) yes
C62 C63 1.553(8) yes
C63 C64 1.535(13) yes
C63 C65 1.528(10) yes
C66 C67 1.44(3) yes
C66 C71 1.30(3) yes
C67 C68 1.43(3) yes
C68 C69 1.32(4) yes
C69 C70 1.42(4) yes
C70 C71 1.32(3) yes
N1 H1A 0.910 no
N1 H1B 0.910 no
N2 H2A 0.910 no
N2 H2B 0.910 no
C2 H2 0.940 no
C4 H4A 0.970 no
C4 H4B 0.970 no
C4 H4C 0.970 no
C5 H5 0.940 no
C7 H7A 0.970 no
C7 H7B 0.970 no
C7 H7C 0.970 no
C8 H8 0.940 no
C10 H10 0.940 no
C12 H12A 0.970 no
C12 H12B 0.970 no
C12 H12C 0.970 no
C13 H13 0.940 no
C15 H15A 0.970 no
C15 H15B 0.970 no
C15 H15C 0.970 no
C16 H16 0.940 no
C18 H18 0.940 no
C19 H19 0.940 no
C21 H21A 0.980 no
C21 H21B 0.980 no
C26 H26A 0.980 no
C26 H26B 0.980 no
C28 H28 0.940 no
C29 H29 0.940 no
C32 H32 0.940 no
C34 H34A 0.970 no
C34 H34B 0.970 no
C34 H34C 0.970 no
C35 H35 0.940 no
C37 H37A 0.970 no
C37 H37B 0.970 no
C37 H37C 0.970 no
C38 H38 0.940 no
C40 H40 0.940 no
C42 H42A 0.970 no
C42 H42B 0.970 no
C42 H42C 0.970 no
C43 H43 0.940 no
C45 H45A 0.970 no
C45 H45B 0.970 no
C45 H45C 0.970 no
C46 H46 0.940 no
C49 H49 0.940 no
C50 H50 0.940 no
C52 H52A 0.970 no
C52 H52B 0.970 no
C52 H52C 0.970 no
C53 H53 0.940 no
C54 H54 0.940 no
C56 H56 0.940 no
C57 H57 0.940 no
C59 H59A 0.970 no
C59 H59B 0.970 no
C59 H59C 0.970 no
C60 H60 0.940 no
C62 H62 0.990 no
C63 H63 0.990 no
C64 H64A 0.970 no
C64 H64B 0.970 no
C64 H64C 0.970 no
C65 H65A 0.970 no
C65 H65B 0.970 no
C65 H65C 0.970 no
C66 H66 0.940 no
C67 H67 0.940 no
C68 H68 0.940 no
C69 H69 0.940 no
C70 H70 0.940 no
C71 H71 0.940 no

loop_
_geom_contact_atom_site_label_1
_geom_contact_atom_site_label_2
_geom_contact_distance
_geom_contact_publ_flag
_geom_contact_site_symmetry_2
Cl1 C2 3.453(8) no .
Cl1 C32 3.380(8) no .
P1 C24 3.300(7) no .
P1 C30 3.573(7) no .
P2 C17 3.451(6) no .
P2 C23 3.175(6) no .
O1 C23 3.573(8) no .
O2 O3 3.014(8) no .
O2 C19 3.536(9) no .
O2 C24 2.907(8) no .
O2 C25 3.027(8) no .
O2 C36 3.423(10) no .
O2 C38 3.430(9) no .
O3 C15 3.523(14) no .
O3 C16 3.316(9) no .
O3 C22 3.119(8) no .
O3 C23 2.949(8) no .
O3 C28 3.543(9) no .
O4 C24 3.561(8) no .
N1 C1 3.370(7) no .
N1 C2 3.210(8) no .
N1 C49 3.141(10) no .
N1 C54 3.315(9) no .
N2 C39 3.223(9) no .
N2 C46 3.358(9) no .
N2 C55 2.831(9) no .
N2 C64 3.331(11) no .
N2 C65 2.889(8) no .
C1 C5 2.788(10) no .
C1 C10 3.419(8) no .
C1 C18 3.041(9) no .
C2 C6 2.772(10) no .
C2 C18 3.402(10) no .
C3 C8 2.794(10) no .
C8 C9 2.949(9) no .
C8 C10 3.396(8) no .
C8 C16 3.484(9) no .
C9 C13 2.763(11) no .
C9 C23 3.395(10) no .
C9 C24 3.356(9) no .
C9 C60 3.466(8) no .
C9 C61 3.540(8) no .
C10 C14 2.795(10) no .
C10 C60 2.983(9) no .
C10 C61 3.191(9) no .
C11 C16 2.773(10) no .
C16 C17 3.078(10) no .
C16 C23 3.298(10) no .
C16 C24 3.274(10) no .
C16 C25 3.323(11) no .
C17 C20 2.739(9) no .
C17 C30 3.414(8) no .
C17 C31 3.548(10) no .
C17 C32 3.480(11) no .
C18 C22 2.716(10) no .
C19 C21 3.572(12) no .
C19 C23 2.853(9) no .
C20 C33 3.552(11) no .
C21 C23 3.568(10) no .
C21 C35 3.597(12) no .
C21 C36 3.579(12) no .
C22 C25 3.034(9) no .
C22 C30 3.563(8) no .
C22 C31 3.383(9) no .
C22 C32 3.479(10) no .
C22 C38 3.522(10) no .
C23 C31 3.046(10) no .
C23 C32 3.365(10) no .
C23 C38 3.559(11) no .
C24 C26 3.528(11) no .
C24 C28 2.844(9) no .
C24 C31 3.203(9) no .
C24 C38 3.446(10) no .
C25 C29 2.727(10) no .
C26 C28 3.538(12) no .
C27 C30 2.766(8) no .
C29 C39 3.097(10) no .
C29 C46 3.189(9) no .
C29 C60 3.595(10) no .
C30 C38 3.059(10) no .
C30 C46 3.437(8) no .
C30 C60 3.520(9) no .
C31 C35 2.752(10) no .
C31 C40 3.021(9) no .
C32 C36 2.767(11) no .
C33 C38 2.779(10) no .
C38 C39 3.311(9) no .
C38 C40 3.161(10) no .
C39 C43 2.773(9) no .
C40 C44 2.816(10) no .
C41 C46 2.765(12) no .
C46 C60 3.426(10) no .
C46 C61 3.526(9) no .
C47 C65 3.477(9) no .
C48 C51 2.794(10) no .
C48 C56 3.077(9) no .
C48 C63 3.159(10) no .
C49 C53 2.740(11) no .
C49 C55 3.031(11) no .
C49 C56 3.138(10) no .
C50 C52 2.832(14) no .
C50 C54 2.746(13) no .
C52 C53 3.584(14) no .
C54 C62 2.942(10) no .
C54 C63 3.260(11) no .
C55 C58 2.767(9) no .
C55 C63 3.172(10) no .
C55 C65 3.371(10) no .
C56 C60 2.775(9) no .
C56 C62 3.441(9) no .
C56 C63 3.520(10) no .
C56 C65 3.434(11) no .
C57 C61 2.837(9) no .
C59 C60 2.823(10) no .
C61 C62 3.133(9) no .
C66 C69 2.73(3) no .
C67 C70 2.73(3) no .
C68 C71 2.76(3) no .
Cl1 C26 3.592(10) no 1_565
O1 C12 3.518(11) no 1_455
O1 C68 3.362(17) no 2_646
O6 C65 3.478(8) no 2_747
C4 C8 3.479(12) no 2_656
C8 C4 3.479(12) no 2_646
C12 O1 3.518(11) no 1_655
C26 Cl1 3.592(10) no 1_545
C27 C42 3.565(14) no 2_647
C28 C42 3.544(14) no 2_647
C37 C43 3.576(14) no 2_647
C42 C27 3.565(14) no 2_657
C42 C28 3.544(14) no 2_657
C43 C37 3.576(14) no 2_657
C65 O6 3.478(8) no 2_757
C68 O1 3.362(17) no 2_656
Ru1 H2 3.2127 no .
Ru1 H10 3.5683 no .
Ru1 H32 3.3471 no .
Ru1 H46 3.5716 no .
Ru1 H60 3.2879 no .
Ru1 H62 3.4577 no .
Cl1 H1B 2.6466 no .
Cl1 H2A 2.7451 no .
Cl1 H2 2.5327 no .
Cl1 H32 2.4905 no .
Cl1 H62 3.3884 no .
P1 H1A 3.0579 no .
P1 H2 2.8646 no .
P1 H8 2.9654 no .
P1 H10 2.8619 no .
P1 H16 2.9487 no .
P1 H18 2.8595 no .
P1 H60 3.5651 no .
P2 H2A 3.4066 no .
P2 H2B 3.1870 no .
P2 H29 2.9354 no .
P2 H32 2.8961 no .
P2 H38 2.8851 no .
P2 H40 2.9354 no .
P2 H46 2.8783 no .
P2 H60 3.2334 no .
O1 H19 2.7088 no .
O2 H37A 3.3872 no .
O3 H15B 2.6836 no .
O3 H16 2.7739 no .
O4 H28 2.7263 no .
O5 H50 2.6342 no .
O5 H53 2.4695 no .
O6 H12A 2.9237 no .
O6 H57 2.4953 no .
O6 H60 2.6785 no .
N1 H2A 3.2259 no .
N1 H2B 3.3843 no .
N1 H2 2.8909 no .
N1 H10 3.5038 no .
N1 H49 3.1445 no .
N1 H54 3.4418 no .
N1 H62 2.5479 no .
N2 H1A 3.5406 no .
N2 H1B 2.9194 no .
N2 H46 3.2935 no .
N2 H63 3.3181 no .
N2 H64A 3.0392 no .
N2 H65B 2.8438 no .
N2 H65C 2.7616 no .
C1 H1A 2.8475 no .
C1 H1B 3.5641 no .
C1 H10 3.3827 no .
C1 H18 2.5299 no .
C2 H1A 2.8557 no .
C2 H1B 3.0283 no .
C2 H4A 3.1277 no .
C2 H4B 2.5415 no .
C2 H4C 3.1321 no .
C2 H5 3.2254 no .
C2 H8 3.2589 no .
C2 H18 2.6593 no .
C3 H18 3.4807 no .
C4 H2 2.6436 no .
C4 H5 2.6724 no .
C5 H2 3.2238 no .
C5 H4A 2.7857 no .
C5 H4B 3.3040 no .
C5 H4C 2.7753 no .
C5 H7A 2.8228 no .
C5 H7B 3.3026 no .
C5 H7C 2.7460 no .
C5 H8 3.2452 no .
C7 H5 2.6750 no .
C7 H8 2.6531 no .
C8 H2 3.2549 no .
C8 H5 3.2448 no .
C8 H7A 3.0918 no .
C8 H7B 2.5381 no .
C8 H7C 3.1739 no .
C8 H10 3.5398 no .
C8 H18 3.2856 no .
C9 H8 2.4741 no .
C9 H60 3.1402 no .
C10 H8 2.8875 no .
C10 H12A 2.8830 no .
C10 H12B 2.6593 no .
C10 H12C 3.2856 no .
C10 H13 3.2133 no .
C10 H16 3.2508 no .
C10 H59C 3.3675 no .
C10 H60 2.9545 no .
C11 H8 3.5385 no .
C11 H59C 3.2337 no .
C12 H10 2.6763 no .
C12 H13 2.6102 no .
C12 H59C 3.5981 no .
C13 H10 3.2195 no .
C13 H12A 2.9851 no .
C13 H12B 3.1963 no .
C13 H12C 2.5592 no .
C13 H15A 2.9757 no .
C13 H15B 3.2345 no .
C13 H15C 2.6120 no .
C13 H16 3.2100 no .
C13 H59C 3.5979 no .
C14 H8 3.4465 no .
C15 H13 2.6447 no .
C15 H16 2.6766 no .
C15 H26A 3.2910 no .
C16 H8 2.7898 no .
C16 H10 3.2510 no .
C16 H13 3.2102 no .
C16 H15A 2.9405 no .
C16 H15B 2.6420 no .
C16 H15C 3.2870 no .
C17 H2 3.5983 no .
C17 H16 2.5941 no .
C17 H19 3.3094 no .
C17 H32 3.2790 no .
C18 H2 3.4045 no .
C18 H16 3.4474 no .
C18 H32 3.3787 no .
C19 H34A 3.4813 no .
C20 H18 3.1864 no .
C20 H21A 2.8297 no .
C20 H21B 2.9758 no .
C20 H34A 3.5844 no .
C21 H37A 3.2752 no .
C22 H16 3.5585 no .
C22 H19 3.2321 no .
C22 H21A 2.8000 no .
C22 H21B 2.9430 no .
C23 H16 2.6963 no .
C23 H18 3.2779 no .
C23 H32 3.5443 no .
C24 H16 2.9488 no .
C24 H29 3.2717 no .
C24 H38 3.3396 no .
C24 H60 3.4815 no .
C25 H15B 3.5855 no .
C25 H16 2.9841 no .
C25 H26A 2.9256 no .
C25 H26B 2.7452 no .
C25 H28 3.2497 no .
C26 H15B 3.0093 no .
C27 H26A 2.9486 no .
C27 H26B 2.7733 no .
C27 H29 3.1999 no .
C28 H59A 3.0832 no .
C28 H59C 3.3481 no .
C28 H60 3.5100 no .
C29 H38 3.1209 no .
C29 H46 3.0256 no .
C29 H59A 3.1975 no .
C29 H59C 3.4240 no .
C29 H60 2.7757 no .
C30 H28 3.3116 no .
C30 H38 2.7560 no .
C30 H46 3.2864 no .
C30 H60 2.7441 no .
C31 H40 2.5478 no .
C32 H34A 3.1368 no .
C32 H34B 2.5205 no .
C32 H34C 3.1008 no .
C32 H35 3.2026 no .
C32 H38 3.2214 no .
C32 H40 3.3096 no .
C34 H32 2.6241 no .
C34 H35 2.6633 no .
C35 H21A 2.9284 no .
C35 H32 3.1959 no .
C35 H34A 2.7562 no .
C35 H34B 3.2809 no .
C35 H34C 2.7936 no .
C35 H37A 2.9851 no .
C35 H37B 2.6691 no .
C35 H37C 3.2984 no .
C35 H38 3.2395 no .
C36 H21A 2.9161 no .
C36 H40 3.4882 no .
C37 H21A 3.0924 no .
C37 H35 2.7117 no .
C37 H38 2.6372 no .
C38 H32 3.2254 no .
C38 H35 3.2285 no .
C38 H37A 2.9480 no .
C38 H37B 3.2308 no .
C38 H37C 2.5789 no .
C38 H40 2.6525 no .
C39 H2A 3.2859 no .
C39 H2B 2.7122 no .
C39 H29 2.6076 no .
C39 H38 3.0551 no .
C40 H2B 3.4880 no .
C40 H38 2.9897 no .
C40 H42A 3.3440 no .
C40 H42B 2.7280 no .
C40 H42C 2.8602 no .
C40 H43 3.2614 no .
C40 H46 3.2554 no .
C42 H40 2.7130 no .
C42 H43 2.6552 no .
C43 H40 3.2658 no .
C43 H42A 2.5822 no .
C43 H42B 3.1765 no .
C43 H42C 3.0968 no .
C43 H45A 2.8454 no .
C43 H45B 2.7085 no .
C43 H45C 3.2949 no .
C43 H46 3.2294 no .
C44 H2B 3.3718 no .
C44 H29 3.2860 no .
C44 H65B 3.5237 no .
C44 H65C 3.1693 no .
C45 H43 2.6647 no .
C45 H46 2.6753 no .
C45 H65B 3.4302 no .
C45 H65C 3.4275 no .
C46 H2B 2.5802 no .
C46 H29 2.4414 no .
C46 H40 3.2635 no .
C46 H43 3.2310 no .
C46 H45A 3.0798 no .
C46 H45B 3.2079 no .
C46 H45C 2.5759 no .
C46 H60 3.3804 no .
C46 H65B 3.3109 no .
C46 H65C 3.2752 no .
C47 H2A 3.1574 no .
C47 H2B 2.8988 no .
C47 H49 2.6431 no .
C47 H54 2.6879 no .
C47 H56 2.7182 no .
C47 H63 2.5980 no .
C47 H65B 3.2098 no .
C48 H1A 2.6040 no .
C48 H1B 2.6520 no .
C48 H50 3.2810 no .
C48 H53 3.2455 no .
C48 H56 2.7685 no .
C48 H62 2.7300 no .
C48 H63 2.6866 no .
C49 H1A 2.8706 no .
C49 H1B 3.4833 no .
C49 H54 3.1897 no .
C49 H56 2.7683 no .
C50 H52A 2.6890 no .
C50 H52C 2.8648 no .
C50 H53 3.2167 no .
C51 H49 3.2375 no .
C51 H52A 2.6296 no .
C51 H52B 3.1923 no .
C51 H52C 2.6065 no .
C51 H54 3.2378 no .
C52 H50 2.5665 no .
C53 H50 3.2181 no .
C54 H1A 3.5944 no .
C54 H1B 3.1571 no .
C54 H49 3.1859 no .
C54 H62 2.6965 no .
C54 H63 2.7393 no .
C54 H64B 3.2630 no .
C55 H1A 2.5875 no .
C55 H1B 3.1883 no .
C55 H2B 2.8769 no .
C55 H10 3.0272 no .
C55 H49 2.6921 no .
C55 H57 3.2754 no .
C55 H60 3.2452 no .
C55 H62 3.3474 no .
C55 H63 3.1642 no .
C55 H65B 2.7062 no .
C56 H10 3.5746 no .
C56 H49 2.7217 no .
C56 H63 3.2248 no .
C56 H65B 2.6778 no .
C57 H12A 3.5011 no .
C57 H60 3.2862 no .
C57 H65B 3.1972 no .
C58 H10 3.2430 no .
C58 H12A 3.0881 no .
C58 H46 3.1638 no .
C58 H56 3.2351 no .
C58 H59A 2.7913 no .
C58 H59B 3.1650 no .
C58 H59C 2.4769 no .
C59 H12A 3.2689 no .
C59 H28 3.5911 no .
C59 H60 2.5265 no .
C60 H2B 3.5939 no .
C60 H10 2.6471 no .
C60 H29 3.5272 no .
C60 H46 2.5290 no .
C60 H57 3.2947 no .
C60 H59A 3.0511 no .
C60 H59C 2.4814 no .
C61 H1A 2.8290 no .
C61 H1B 3.4756 no .
C61 H2A 3.5836 no .
C61 H2B 2.6921 no .
C61 H10 2.5800 no .
C61 H46 2.7950 no .
C61 H56 3.2635 no .
C61 H65B 3.1845 no .
C62 H1A 3.2171 no .
C62 H1B 2.5299 no .
C62 H54 2.5645 no .
C62 H56 3.5588 no .
C62 H64A 2.6162 no .
C62 H64B 2.7536 no .
C62 H64C 3.3466 no .
C62 H65A 3.4080 no .
C62 H65B 2.7115 no .
C62 H65C 2.8902 no .
C63 H2A 2.9319 no .
C63 H2B 2.5272 no .
C63 H54 2.8174 no .
C63 H56 3.3891 no .
C64 H2A 3.2974 no .
C64 H2B 3.4119 no .
C64 H54 3.0382 no .
C64 H62 2.4464 no .
C64 H65A 2.7676 no .
C64 H65B 3.3406 no .
C64 H65C 2.6192 no .
C65 H2A 3.3509 no .
C65 H2B 2.3602 no .
C65 H45B 3.5648 no .
C65 H45C 3.4631 no .
C65 H56 3.4882 no .
C65 H62 3.3579 no .
C65 H64A 2.8135 no .
C65 H64B 3.3303 no .
C65 H64C 2.5847 no .
C66 H68 3.3296 no .
C66 H70 3.1448 no .
C67 H69 3.2058 no .
C67 H71 3.2135 no .
C68 H66 3.3226 no .
C68 H70 3.2349 no .
C69 H67 3.1993 no .
C69 H71 3.2099 no .
C70 H66 3.1488 no .
C70 H68 3.2540 no .
C71 H67 3.2057 no .
C71 H69 3.1996 no .
H1A H2 2.8138 no .
H1A H10 2.9551 no .
H1A H49 2.7204 no .
H1A H62 3.3857 no .
H1B H2A 3.2214 no .
H1B H2 2.5626 no .
H1B H54 3.1539 no .
H1B H62 2.3126 no .
H2A H62 2.1288 no .
H2A H64A 2.7637 no .
H2A H65B 3.5030 no .
H2A H65C 3.0213 no .
H2B H46 2.5524 no .
H2B H62 2.7036 no .
H2B H63 3.3430 no .
H2B H64A 3.1481 no .
H2B H65A 3.3230 no .
H2B H65B 2.2337 no .
H2B H65C 2.1136 no .
H2 H4A 3.2948 no .
H2 H4B 2.3119 no .
H2 H4C 3.3019 no .
H2 H18 2.7618 no .
H4A H5 2.7365 no .
H4B H5 3.5871 no .
H4C H5 2.7142 no .
H5 H7A 2.7971 no .
H5 H7B 3.5857 no .
H5 H7C 2.6640 no .
H7A H8 3.2426 no .
H7B H8 2.3184 no .
H7C H8 3.3674 no .
H8 H10 3.2453 no .
H8 H16 3.1176 no .
H10 H12A 2.9406 no .
H10 H12B 2.5270 no .
H10 H12C 3.5623 no .
H10 H49 3.4462 no .
H10 H60 2.9051 no .
H12A H13 3.0835 no .
H12A H59B 3.3013 no .
H12A H59C 3.0017 no .
H12B H13 3.4074 no .
H12C H13 2.3355 no .
H13 H15A 3.0587 no .
H13 H15B 3.4708 no .
H13 H15C 2.4156 no .
H15A H16 2.9995 no .
H15B H16 2.4829 no .
H15B H26A 2.4662 no .
H15C H16 3.5436 no .
H15C H26A 3.3450 no .
H18 H19 2.3552 no .
H19 H34A 3.3478 no .
H21A H35 2.9119 no .
H21A H37A 2.5015 no .
H21A H37B 3.4824 no .
H28 H29 2.3487 no .
H28 H59A 2.8882 no .
H28 H59C 3.5219 no .
H29 H38 3.2762 no .
H29 H46 2.3734 no .
H29 H59A 3.0764 no .
H29 H60 2.8701 no .
H32 H34A 3.3103 no .
H32 H34B 2.2831 no .
H32 H34C 3.2481 no .
H34A H35 2.6923 no .
H34B H35 3.5733 no .
H34C H35 2.7578 no .
H35 H37A 3.0540 no .
H35 H37B 2.5222 no .
H35 H37C 3.5674 no .
H37A H38 3.0209 no .
H37B H38 3.4809 no .
H37C H38 2.4016 no .
H38 H40 2.7197 no .
H40 H42B 2.6476 no .
H40 H42C 2.8557 no .
H42A H43 2.3544 no .
H42B H43 3.3642 no .
H42C H43 3.2476 no .
H43 H45A 2.8271 no .
H43 H45B 2.6107 no .
H43 H45C 3.5722 no .
H45A H46 3.2305 no .
H45B H46 3.4144 no .
H45B H65A 3.5022 no .
H45B H65B 3.4300 no .
H45B H65C 3.1834 no .
H45C H46 2.3660 no .
H45C H65B 2.9084 no .
H45C H65C 3.3461 no .
H46 H60 2.5644 no .
H46 H65B 2.9634 no .
H46 H65C 3.3795 no .
H49 H50 2.3493 no .
H49 H56 2.5451 no .
H50 H52A 2.1710 no .
H50 H52B 3.5122 no .
H50 H52C 2.5825 no .
H53 H54 2.3373 no .
H54 H62 2.1077 no .
H54 H63 2.4904 no .
H54 H64A 3.5728 no .
H54 H64B 2.4272 no .
H56 H57 2.3298 no .
H56 H63 2.8457 no .
H56 H65B 2.9163 no .
H59A H60 2.6416 no .
H59B H60 3.4385 no .
H59C H60 2.0036 no .
H62 H63 2.5309 no .
H62 H64A 2.4559 no .
H62 H64B 2.3993 no .
H62 H64C 3.3980 no .
H62 H65C 3.5546 no .
H63 H64A 2.8413 no .
H63 H64B 2.2843 no .
H63 H64C 2.4247 no .
H63 H65A 2.2761 no .
H63 H65B 2.4194 no .
H63 H65C 2.8353 no .
H64A H65A 3.2410 no .
H64A H65C 2.5940 no .
H64B H65A 3.5547 no .
H64B H65C 3.5509 no .
H64C H65A 2.5089 no .
H64C H65B 3.5178 no .
H64C H65C 2.6823 no .
H66 H67 2.3953 no .
H66 H71 2.2209 no .
H67 H68 2.3927 no .
H68 H69 2.2679 no .
H69 H70 2.3479 no .
H70 H71 2.2418 no .
Cl1 H26A 3.4522 no 1_565
Cl1 H26B 3.0502 no 1_565
O1 H7C 3.0530 no 2_646
O1 H12B 3.5738 no 1_455
O1 H12C 2.8321 no 1_455
O1 H52B 3.2839 no 1_445
O1 H68 2.8774 no 2_646
O1 H69 3.5552 no 2_646
O2 H7A 3.5550 no 2_646
O2 H7C 3.3263 no 2_646
O2 H42A 3.4028 no 2_647
O3 H5 3.4506 no 2_646
O3 H7A 2.7464 no 2_646
O4 H1B 3.5192 no 1_545
O4 H42A 3.5518 no 2_647
O4 H42B 3.4417 no 2_647
O4 H54 2.9167 no 1_545
O4 H62 2.6766 no 1_545
O4 H64B 3.2530 no 1_545
O5 H12C 3.3212 no 1_565
O5 H13 2.8308 no 1_565
O5 H21B 2.8487 no 1_665
O6 H35 3.3265 no 1_655
O6 H37B 2.8520 no 1_655
O6 H64C 3.1877 no 2_747
O6 H65A 2.6824 no 2_747
O6 H65C 3.4632 no 2_747
C1 H4C 3.5733 no 2_646
C3 H15A 3.5775 no 2_656
C4 H7A 3.5051 no 2_656
C4 H8 3.2319 no 2_656
C4 H16 3.5003 no 2_656
C4 H26A 3.4780 no 1_565
C5 H15B 3.5409 no 2_656
C5 H16 3.3345 no 2_656
C5 H69 3.0297 no .
C6 H4C 3.4069 no 2_646
C6 H69 2.9850 no .
C6 H70 3.5602 no .
C7 H4B 3.3302 no 2_646
C7 H4C 3.5656 no 2_646
C7 H21B 3.4247 no 2_656
C7 H52A 3.4489 no 2_746
C7 H52B 3.3365 no 2_746
C7 H69 3.3531 no .
C8 H4A 3.4641 no 2_646
C8 H4C 2.8208 no 2_646
C8 H69 3.5638 no .
C8 H70 3.3233 no .
C10 H70 3.2867 no .
C11 H67 3.4105 no 2_746
C11 H70 3.5570 no .
C12 H21A 3.3920 no 1_655
C12 H35 3.3844 no 1_655
C12 H67 3.5325 no 2_746
C12 H70 3.5703 no .
C12 H71 3.3290 no .
C13 H53 3.1622 no 1_545
C13 H67 3.2031 no 2_746
C14 H4C 3.5874 no 2_646
C15 H4A 3.3473 no 1_545
C16 H4C 3.0385 no 2_646
C17 H5 3.4655 no 2_646
C18 H4A 3.2671 no 2_646
C18 H5 3.3097 no 2_646
C19 H4A 3.5775 no 2_646
C19 H5 3.1311 no 2_646
C19 H68 3.4518 no 2_646
C20 H5 3.0664 no 2_646
C20 H7C 3.4645 no 2_646
C20 H68 3.5177 no 2_646
C21 H7C 3.1073 no 2_646
C21 H12C 3.2542 no 1_455
C21 H52B 3.2574 no 1_445
C22 H5 3.1895 no 2_646
C22 H7C 3.5983 no 2_646
C23 H5 3.4451 no 2_646
C26 H4B 3.5004 no 1_545
C26 H7A 3.0056 no 2_646
C27 H42A 3.3804 no 2_647
C27 H42B 3.3326 no 2_647
C27 H42C 3.3915 no 2_647
C27 H54 3.5928 no 1_545
C27 H64B 3.4868 no 1_545
C28 H42B 3.2452 no 2_647
C28 H42C 3.1305 no 2_647
C28 H64B 3.0698 no 1_545
C29 H42C 3.3195 no 2_647
C34 H71 3.2667 no 1_455
C35 H12A 3.5408 no 1_455
C35 H57 2.9528 no 1_455
C37 H42C 3.4585 no 2_647
C37 H43 3.5082 no 2_647
C37 H64A 3.4345 no 2_647
C37 H65C 3.1141 no 2_647
C38 H42C 3.4465 no 2_647
C41 H37A 3.2975 no 2_657
C41 H37C 3.2158 no 2_657
C42 H37A 3.4353 no 2_657
C42 H37C 3.4578 no 2_657
C42 H38 3.5573 no 2_657
C43 H37A 2.9532 no 2_657
C43 H37C 3.3580 no 2_657
C45 H59B 3.4741 no 2_757
C45 H63 3.0770 no 2_747
C49 H34C 3.5169 no 1_655
C51 H13 3.4214 no 1_565
C52 H7B 3.5455 no 2_756
C52 H7C 3.2625 no 2_756
C52 H13 3.4685 no 1_565
C52 H21B 2.9179 no 1_665
C52 H67 3.5822 no .
C53 H13 3.3296 no 1_565
C53 H15C 3.4875 no 1_565
C53 H45B 3.4698 no 2_757
C53 H59B 3.1870 no 1_565
C56 H34C 3.5679 no 1_655
C57 H35 2.8647 no 1_655
C57 H64C 3.2456 no 2_747
C58 H35 3.4611 no 1_655
C58 H64C 3.5195 no 2_747
C59 H45B 3.4416 no 2_747
C59 H53 3.0922 no 1_545
C59 H65A 2.8528 no 2_747
C63 H45A 3.5623 no 2_757
C63 H45C 3.5189 no 2_757
C64 H28 3.0076 no 1_565
C64 H37B 3.3075 no 2_657
C64 H45C 3.5140 no 2_757
C65 H37B 3.2986 no 2_657
C65 H59A 3.3843 no 2_757
C66 H34A 3.3003 no 1_655
C66 H50 3.3612 no .
C66 H52B 3.5370 no 2_746
C66 H52C 3.4243 no 2_746
C67 H12C 3.3402 no 2_756
C67 H13 3.3150 no 2_756
C67 H50 3.2521 no .
C67 H52A 3.3720 no .
C67 H52B 3.4728 no 2_746
C67 H52C 3.2533 no .
C68 H12C 3.3971 no 2_756
C68 H50 3.3211 no .
C68 H52B 3.2533 no 2_746
C68 H52C 3.0573 no .
C69 H7C 3.2252 no .
C69 H50 3.3976 no .
C69 H52B 3.1221 no 2_746
C70 H12B 3.3469 no .
C70 H49 3.2933 no .
C70 H50 3.4859 no .
C70 H52B 3.2088 no 2_746
C70 H52C 3.5813 no 2_746
C71 H12B 3.1908 no .
C71 H34A 2.9080 no 1_655
C71 H50 3.4764 no .
C71 H52B 3.3892 no 2_746
C71 H52C 3.2572 no 2_746
C71 H68 3.5852 no 2_746
H1B O4 3.5192 no 1_565
H1B H26A 3.0068 no 1_565
H4A C8 3.4641 no 2_656
H4A C15 3.3473 no 1_565
H4A C18 3.2671 no 2_656
H4A C19 3.5775 no 2_656
H4A H8 3.4628 no 2_656
H4A H15A 3.2455 no 1_565
H4A H15B 2.9567 no 1_565
H4A H15C 3.2885 no 1_565
H4A H18 3.0370 no 2_656
H4A H19 3.5898 no 2_656
H4A H26A 3.3546 no 1_565
H4B C7 3.3302 no 2_656
H4B C26 3.5004 no 1_565
H4B H7A 2.8506 no 2_656
H4B H7B 3.1668 no 2_656
H4B H8 3.4293 no 2_656
H4B H15B 3.5002 no 1_565
H4B H26A 2.7560 no 1_565
H4B H26B 3.4196 no 1_565
H4C C1 3.5733 no 2_656
H4C C6 3.4069 no 2_656
H4C C7 3.5656 no 2_656
H4C C8 2.8208 no 2_656
H4C C14 3.5874 no 2_656
H4C C16 3.0385 no 2_656
H4C H7A 3.4988 no 2_656
H4C H7B 3.2284 no 2_656
H4C H8 2.4137 no 2_656
H4C H15A 3.3554 no 2_656
H4C H16 2.7145 no 2_656
H4C H18 3.5416 no 2_656
H5 O3 3.4506 no 2_656
H5 C17 3.4655 no 2_656
H5 C18 3.3097 no 2_656
H5 C19 3.1311 no 2_656
H5 C20 3.0664 no 2_656
H5 C22 3.1895 no 2_656
H5 C23 3.4451 no 2_656
H5 H15B 3.5095 no 2_656
H5 H16 2.7665 no 2_656
H5 H19 3.5575 no 2_656
H5 H69 3.1916 no .
H7A O2 3.5550 no 2_656
H7A O3 2.7464 no 2_656
H7A C4 3.5051 no 2_646
H7A C26 3.0056 no 2_656
H7A H4B 2.8506 no 2_646
H7A H4C 3.4988 no 2_646
H7A H15B 3.5660 no 2_656
H7A H21B 3.4437 no 2_656
H7A H26A 3.0010 no 2_656
H7A H26B 2.7391 no 2_656
H7B C52 3.5455 no 2_746
H7B H4B 3.1668 no 2_646
H7B H4C 3.2284 no 2_646
H7B H52A 3.0138 no 2_746
H7B H52B 3.2160 no 2_746
H7B H67 3.5138 no 2_746
H7B H70 3.5201 no .
H7C O1 3.0530 no 2_656
H7C O2 3.3263 no 2_656
H7C C20 3.4645 no 2_656
H7C C21 3.1073 no 2_656
H7C C22 3.5983 no 2_656
H7C C52 3.2625 no 2_746
H7C C69 3.2252 no .
H7C H21B 2.6312 no 2_656
H7C H52A 3.0516 no 2_746
H7C H52B 2.6025 no 2_746
H7C H69 2.8564 no .
H8 C4 3.2319 no 2_646
H8 H4A 3.4628 no 2_646
H8 H4B 3.4293 no 2_646
H8 H4C 2.4137 no 2_646
H8 H70 3.2300 no .
H10 H70 2.9488 no .
H12A C35 3.5408 no 1_655
H12A H21A 2.9882 no 1_655
H12A H35 2.7459 no 1_655
H12B O1 3.5738 no 1_655
H12B C70 3.3469 no .
H12B C71 3.1908 no .
H12B H34A 2.8558 no 1_655
H12B H35 3.2202 no 1_655
H12B H70 2.8287 no .
H12B H71 2.4832 no .
H12C O1 2.8321 no 1_655
H12C O5 3.3212 no 1_545
H12C C21 3.2542 no 1_655
H12C C67 3.3402 no 2_746
H12C C68 3.3971 no 2_746
H12C H21A 2.9804 no 1_655
H12C H21B 3.3695 no 1_655
H12C H52B 3.4036 no 1_545
H12C H67 3.0595 no 2_746
H12C H68 3.1426 no 2_746
H12C H71 3.3947 no .
H13 O5 2.8308 no 1_545
H13 C51 3.4214 no 1_545
H13 C52 3.4685 no 1_545
H13 C53 3.3296 no 1_545
H13 C67 3.3150 no 2_746
H13 H52B 3.4882 no 1_545
H13 H52C 3.3950 no 1_545
H13 H53 2.8508 no 1_545
H13 H66 3.5701 no 2_746
H13 H67 3.0070 no 2_746
H15A C3 3.5775 no 2_646
H15A H4A 3.2455 no 1_545
H15A H4C 3.3554 no 2_646
H15A H18 3.0070 no 2_646
H15A H19 3.3919 no 2_646
H15A H66 3.3092 no 2_746
H15B C5 3.5409 no 2_646
H15B H4A 2.9567 no 1_545
H15B H4B 3.5002 no 1_545
H15B H5 3.5095 no 2_646
H15B H7A 3.5660 no 2_646
H15C C53 3.4875 no 1_545
H15C H4A 3.2885 no 1_545
H15C H53 3.4559 no 1_545
H16 C4 3.5003 no 2_646
H16 C5 3.3345 no 2_646
H16 H4C 2.7145 no 2_646
H16 H5 2.7665 no 2_646
H18 H4A 3.0370 no 2_646
H18 H4C 3.5416 no 2_646
H18 H15A 3.0070 no 2_656
H19 H4A 3.5898 no 2_646
H19 H5 3.5575 no 2_646
H19 H15A 3.3919 no 2_656
H19 H66 2.8971 no 1_455
H19 H68 2.8357 no 2_646
H19 H69 3.5705 no 2_646
H19 H71 3.1836 no 1_455
H21A C12 3.3920 no 1_455
H21A H12A 2.9882 no 1_455
H21A H12C 2.9804 no 1_455
H21B O5 2.8487 no 1_445
H21B C7 3.4247 no 2_646
H21B C52 2.9179 no 1_445
H21B H7A 3.4437 no 2_646
H21B H7C 2.6312 no 2_646
H21B H12C 3.3695 no 1_455
H21B H52A 2.9824 no 1_445
H21B H52B 2.4985 no 1_445
H26A Cl1 3.4522 no 1_545
H26A C4 3.4780 no 1_545
H26A H1B 3.0068 no 1_545
H26A H4A 3.3546 no 1_545
H26A H4B 2.7560 no 1_545
H26A H7A 3.0010 no 2_646
H26A H62 3.5854 no 1_545
H26B Cl1 3.0502 no 1_545
H26B H4B 3.4196 no 1_545
H26B H7A 2.7391 no 2_646
H26B H42A 3.2210 no 2_647
H28 C64 3.0076 no 1_545
H28 H42B 3.1558 no 2_647
H28 H42C 3.3550 no 2_647
H28 H64A 2.9905 no 1_545
H28 H64B 2.2861 no 1_545
H28 H64C 3.3674 no 1_545
H34A C66 3.3003 no 1_455
H34A C71 2.9080 no 1_455
H34A H12B 2.8558 no 1_455
H34A H49 3.5936 no 1_455
H34A H66 3.1290 no 1_455
H34A H71 2.3664 no 1_455
H34B H66 3.2155 no 1_455
H34B H71 3.4933 no 1_455
H34C C49 3.5169 no 1_455
H34C C56 3.5679 no 1_455
H34C H49 3.0541 no 1_455
H34C H50 3.3461 no 1_455
H34C H56 3.1312 no 1_455
H34C H57 3.4666 no 1_455
H35 O6 3.3265 no 1_455
H35 C12 3.3844 no 1_455
H35 C57 2.8647 no 1_455
H35 C58 3.4611 no 1_455
H35 H12A 2.7459 no 1_455
H35 H12B 3.2202 no 1_455
H35 H57 2.3185 no 1_455
H37A C41 3.2975 no 2_647
H37A C42 3.4353 no 2_647
H37A C43 2.9532 no 2_647
H37A H42A 3.2328 no 2_647
H37A H42C 3.2326 no 2_647
H37A H43 2.6970 no 2_647
H37A H45B 3.5992 no 2_647
H37A H65C 3.3573 no 2_647
H37B O6 2.8520 no 1_455
H37B C64 3.3075 no 2_647
H37B C65 3.2986 no 2_647
H37B H57 2.9609 no 1_455
H37B H59B 3.5731 no 1_455
H37B H64A 2.9541 no 2_647
H37B H64C 2.8735 no 2_647
H37B H65A 3.2682 no 2_647
H37B H65C 2.5783 no 2_647
H37C C41 3.2158 no 2_647
H37C C42 3.4578 no 2_647
H37C C43 3.3580 no 2_647
H37C H42C 2.9596 no 2_647
H37C H43 3.5263 no 2_647
H37C H64A 3.0663 no 2_647
H37C H65C 2.9434 no 2_647
H38 C42 3.5573 no 2_647
H38 H42C 2.6756 no 2_647
H42A O2 3.4028 no 2_657
H42A O4 3.5518 no 2_657
H42A C27 3.3804 no 2_657
H42A H26B 3.2210 no 2_657
H42A H37A 3.2328 no 2_657
H42B O4 3.4417 no 2_657
H42B C27 3.3326 no 2_657
H42B C28 3.2452 no 2_657
H42B H28 3.1558 no 2_657
H42B H64A 3.4410 no 2_647
H42C C27 3.3915 no 2_657
H42C C28 3.1305 no 2_657
H42C C29 3.3195 no 2_657
H42C C37 3.4585 no 2_657
H42C C38 3.4465 no 2_657
H42C H28 3.3550 no 2_657
H42C H37A 3.2326 no 2_657
H42C H37C 2.9596 no 2_657
H42C H38 2.6756 no 2_657
H43 C37 3.5082 no 2_657
H43 H37A 2.6970 no 2_657
H43 H37C 3.5263 no 2_657
H45A C63 3.5623 no 2_747
H45A H56 3.3184 no 2_747
H45A H63 2.6190 no 2_747
H45B C53 3.4698 no 2_747
H45B C59 3.4416 no 2_757
H45B H37A 3.5992 no 2_657
H45B H53 3.4229 no 2_747
H45B H59A 3.5949 no 2_757
H45B H59B 2.5649 no 2_757
H45B H63 3.3293 no 2_747
H45C C63 3.5189 no 2_747
H45C C64 3.5140 no 2_747
H45C H63 2.8200 no 2_747
H45C H64B 3.4402 no 2_747
H45C H64C 3.0953 no 2_747
H45C H65A 3.4329 no 2_747
H49 C70 3.2933 no .
H49 H34A 3.5936 no 1_655
H49 H34C 3.0541 no 1_655
H49 H70 3.2127 no .
H50 C66 3.3612 no .
H50 C67 3.2521 no .
H50 C68 3.3211 no .
H50 C69 3.3976 no .
H50 C70 3.4859 no .
H50 C71 3.4764 no .
H50 H34C 3.3461 no 1_655
H52A C7 3.4489 no 2_756
H52A C67 3.3720 no .
H52A H7B 3.0138 no 2_756
H52A H7C 3.0516 no 2_756
H52A H21B 2.9824 no 1_665
H52A H67 3.1805 no .
H52B O1 3.2839 no 1_665
H52B C7 3.3365 no 2_756
H52B C21 3.2574 no 1_665
H52B C66 3.5370 no 2_756
H52B C67 3.4728 no 2_756
H52B C68 3.2533 no 2_756
H52B C69 3.1221 no 2_756
H52B C70 3.2088 no 2_756
H52B C71 3.3892 no 2_756
H52B H7B 3.2160 no 2_756
H52B H7C 2.6025 no 2_756
H52B H12C 3.4036 no 1_565
H52B H13 3.4882 no 1_565
H52B H21B 2.4985 no 1_665
H52B H69 3.5072 no 2_756
H52C C66 3.4243 no 2_756
H52C C67 3.2533 no .
H52C C68 3.0573 no .
H52C C70 3.5813 no 2_756
H52C C71 3.2572 no 2_756
H52C H13 3.3950 no 1_565
H52C H67 3.1533 no .
H52C H68 2.8437 no .
H52C H71 3.4017 no 2_756
H53 C13 3.1622 no 1_565
H53 C59 3.0922 no 1_565
H53 H13 2.8508 no 1_565
H53 H15C 3.4559 no 1_565
H53 H45B 3.4229 no 2_757
H53 H59B 2.4831 no 1_565
H53 H59C 2.8384 no 1_565
H54 O4 2.9167 no 1_565
H54 C27 3.5928 no 1_565
H54 H59B 3.4824 no 1_565
H56 H34C 3.1312 no 1_655
H56 H45A 3.3184 no 2_757
H57 C35 2.9528 no 1_655
H57 H34C 3.4666 no 1_655
H57 H35 2.3185 no 1_655
H57 H37B 2.9609 no 1_655
H57 H64C 2.7407 no 2_747
H59A C65 3.3843 no 2_747
H59A H45B 3.5949 no 2_747
H59A H64B 3.5383 no 1_545
H59A H65A 2.4723 no 2_747
H59B C45 3.4741 no 2_747
H59B C53 3.1870 no 1_545
H59B H37B 3.5731 no 1_655
H59B H45B 2.5649 no 2_747
H59B H53 2.4831 no 1_545
H59B H54 3.4824 no 1_545
H59B H65A 2.9654 no 2_747
H59B H65C 3.5745 no 2_747
H59C H53 2.8384 no 1_545
H62 O4 2.6766 no 1_565
H62 H26A 3.5854 no 1_565
H63 C45 3.0770 no 2_757
H63 H45A 2.6190 no 2_757
H63 H45B 3.3293 no 2_757
H63 H45C 2.8200 no 2_757
H64A C37 3.4345 no 2_657
H64A H28 2.9905 no 1_565
H64A H37B 2.9541 no 2_657
H64A H37C 3.0663 no 2_657
H64A H42B 3.4410 no 2_657
H64B O4 3.2530 no 1_565
H64B C27 3.4868 no 1_565
H64B C28 3.0698 no 1_565
H64B H28 2.2861 no 1_565
H64B H45C 3.4402 no 2_757
H64B H59A 3.5383 no 1_565
H64C O6 3.1877 no 2_757
H64C C57 3.2456 no 2_757
H64C C58 3.5195 no 2_757
H64C H28 3.3674 no 1_565
H64C H37B 2.8735 no 2_657
H64C H45C 3.0953 no 2_757
H64C H57 2.7407 no 2_757
H65A O6 2.6824 no 2_757
H65A C59 2.8528 no 2_757
H65A H37B 3.2682 no 2_657
H65A H45C 3.4329 no 2_757
H65A H59A 2.4723 no 2_757
H65A H59B 2.9654 no 2_757
H65C O6 3.4632 no 2_757
H65C C37 3.1141 no 2_657
H65C H37A 3.3573 no 2_657
H65C H37B 2.5783 no 2_657
H65C H37C 2.9434 no 2_657
H65C H59B 3.5745 no 2_757
H66 H13 3.5701 no 2_756
H66 H15A 3.3092 no 2_756
H66 H19 2.8971 no 1_655
H66 H34A 3.1290 no 1_655
H66 H34B 3.2155 no 1_655
H67 C11 3.4105 no 2_756
H67 C12 3.5325 no 2_756
H67 C13 3.2031 no 2_756
H67 C52 3.5822 no .
H67 H7B 3.5138 no 2_756
H67 H12C 3.0595 no 2_756
H67 H13 3.0070 no 2_756
H67 H52A 3.1805 no .
H67 H52C 3.1533 no .
H68 O1 2.8774 no 2_656
H68 C19 3.4518 no 2_656
H68 C20 3.5177 no 2_656
H68 C71 3.5852 no 2_756
H68 H12C 3.1426 no 2_756
H68 H19 2.8357 no 2_656
H68 H52C 2.8437 no .
H68 H71 2.9548 no 2_756
H69 O1 3.5552 no 2_656
H69 C5 3.0297 no .
H69 C6 2.9850 no .
H69 C7 3.3531 no .
H69 C8 3.5638 no .
H69 H5 3.1916 no .
H69 H7C 2.8564 no .
H69 H19 3.5705 no 2_656
H69 H52B 3.5072 no 2_746
H70 C6 3.5602 no .
H70 C8 3.3233 no .
H70 C10 3.2867 no .
H70 C11 3.5570 no .
H70 C12 3.5703 no .
H70 H7B 3.5201 no .
H70 H8 3.2300 no .
H70 H10 2.9488 no .
H70 H12B 2.8287 no .
H70 H49 3.2127 no .
H71 C12 3.3290 no .
H71 C34 3.2667 no 1_655
H71 H12B 2.4832 no .
H71 H12C 3.3947 no .
H71 H19 3.1836 no 1_655
H71 H34A 2.3664 no 1_655
H71 H34B 3.4933 no 1_655
H71 H52C 3.4017 no 2_746
H71 H68 2.9548 no 2_746

loop_
_geom_torsion_atom_site_label_1
_geom_torsion_atom_site_label_2
_geom_torsion_atom_site_label_3
_geom_torsion_atom_site_label_4
_geom_torsion
_geom_torsion_publ_flag
Cl1 Ru1 P1 C1 54.03(8) no
Cl1 Ru1 P1 C9 171.66(9) no
Cl1 Ru1 P1 C17 -63.81(8) no
Cl1 Ru1 P2 C30 142.86(7) no
Cl1 Ru1 P2 C31 23.30(10) no
Cl1 Ru1 P2 C39 -97.40(8) no
Cl1 Ru1 N1 C47 120.8(3) no
Cl1 Ru1 N2 C62 -91.8(3) no
Cl1 Ru1 C61 C55 -11.9(7) no
Cl1 Ru1 C61 C60 167.33(18) no
P1 Ru1 P2 C30 39.96(8) no
P1 Ru1 P2 C31 -79.61(9) no
P1 Ru1 P2 C39 159.69(8) no
P2 Ru1 P1 C1 156.05(8) no
P2 Ru1 P1 C9 -86.32(9) no
P2 Ru1 P1 C17 38.21(8) no
P1 Ru1 N1 C47 -137.8(3) no
N1 Ru1 P1 C1 -26.88(15) no
N1 Ru1 P1 C9 90.75(15) no
N1 Ru1 P1 C17 -144.72(14) no
P1 Ru1 C61 C55 118.8(4) no
P1 Ru1 C61 C60 -61.9(5) no
C61 Ru1 P1 C1 -105.22(18) no
C61 Ru1 P1 C9 12.42(19) no
C61 Ru1 P1 C17 136.95(18) no
P2 Ru1 N2 C62 167.6(3) no
N2 Ru1 P2 C30 -137.19(15) no
N2 Ru1 P2 C31 103.25(16) no
N2 Ru1 P2 C39 -17.45(15) no
P2 Ru1 C61 C55 -147.5(3) no
P2 Ru1 C61 C60 31.7(5) no
C61 Ru1 P2 C30 -56.16(18) no
C61 Ru1 P2 C31 -175.73(18) no
C61 Ru1 P2 C39 63.57(18) no
N1 Ru1 N2 C62 -9.9(3) no
N2 Ru1 N1 C47 39.6(3) no
N1 Ru1 C61 C55 24.3(4) no
N1 Ru1 C61 C60 -156.5(5) no
C61 Ru1 N1 C47 -43.2(3) no
N2 Ru1 C61 C55 -55.0(4) no
N2 Ru1 C61 C60 124.3(5) no
C61 Ru1 N2 C62 69.7(3) no
Ru1 P1 C1 C2 -37.0(5) no
Ru1 P1 C1 C8 143.7(4) no
Ru1 P1 C9 C10 -45.0(5) no
Ru1 P1 C9 C16 140.9(4) no
Ru1 P1 C17 C18 102.8(4) no
Ru1 P1 C17 C23 -71.0(5) no
C1 P1 C9 C10 79.9(4) no
C1 P1 C9 C16 -94.2(5) no
C9 P1 C1 C2 -168.3(4) no
C9 P1 C1 C8 12.4(5) no
C1 P1 C17 C18 -20.8(5) no
C1 P1 C17 C23 165.4(5) no
C17 P1 C1 C2 86.9(4) no
C17 P1 C1 C8 -92.4(5) no
C9 P1 C17 C18 -122.3(5) no
C9 P1 C17 C23 63.9(5) no
C17 P1 C9 C10 -174.7(4) no
C17 P1 C9 C16 11.3(5) no
Ru1 P2 C30 C24 -71.2(5) no
Ru1 P2 C30 C29 112.0(5) no
Ru1 P2 C31 C32 -1.4(6) no
Ru1 P2 C31 C38 175.1(3) no
Ru1 P2 C39 C40 116.7(4) no
Ru1 P2 C39 C46 -60.6(5) no
C30 P2 C31 C32 -130.6(5) no
C30 P2 C31 C38 45.9(5) no
C31 P2 C30 C24 61.0(5) no
C31 P2 C30 C29 -115.9(5) no
C30 P2 C39 C40 -115.5(5) no
C30 P2 C39 C46 67.2(5) no
C39 P2 C30 C24 164.5(5) no
C39 P2 C30 C29 -12.3(6) no
C31 P2 C39 C40 -15.4(5) no
C31 P2 C39 C46 167.3(5) no
C39 P2 C31 C32 124.3(5) no
C39 P2 C31 C38 -59.2(5) no
C20 O1 C21 O2 -11.4(8) no
C21 O1 C20 C19 -175.0(7) no
C21 O1 C20 C22 7.2(8) no
C21 O2 C22 C20 -6.9(8) no
C21 O2 C22 C23 171.3(7) no
C22 O2 C21 O1 11.3(8) no
C25 O3 C26 O4 -14.1(10) no
C26 O3 C25 C24 -170.7(8) no
C26 O3 C25 C27 9.0(9) no
C26 O4 C27 C25 -7.8(9) no
C26 O4 C27 C28 171.2(8) no
C27 O4 C26 O3 13.7(10) no
C52 O5 C51 C50 19.9(10) no
C52 O5 C51 C53 -158.7(6) no
C59 O6 C58 C57 -174.1(6) no
C59 O6 C58 C60 2.9(10) no
Ru1 N1 C47 C48 176.7(3) no
Ru1 N1 C47 C55 51.9(5) no
Ru1 N1 C47 C62 -62.7(4) no
Ru1 N2 C62 C47 -21.1(5) no
Ru1 N2 C62 C63 -148.2(3) no
P1 C1 C2 C3 -179.2(4) no
P1 C1 C8 C6 179.1(4) no
C2 C1 C8 C6 -0.2(8) no
C8 C1 C2 C3 0.1(9) no
C1 C2 C3 C4 180.0(5) no
C1 C2 C3 C5 0.4(10) no
C2 C3 C5 C6 -1.0(11) no
C4 C3 C5 C6 179.5(7) no
C3 C5 C6 C7 -179.9(6) no
C3 C5 C6 C8 0.9(10) no
C5 C6 C8 C1 -0.3(9) no
C7 C6 C8 C1 -179.5(6) no
P1 C9 C10 C11 -177.1(4) no
P1 C9 C16 C14 175.0(4) no
C10 C9 C16 C14 0.9(9) no
C16 C9 C10 C11 -2.7(9) no
C9 C10 C11 C12 -175.9(5) no
C9 C10 C11 C13 2.6(9) no
C10 C11 C13 C14 -0.8(11) no
C12 C11 C13 C14 177.8(7) no
C11 C13 C14 C15 178.7(7) no
C11 C13 C14 C16 -0.9(12) no
C13 C14 C16 C9 0.8(11) no
C15 C14 C16 C9 -178.8(7) no
P1 C17 C18 C19 -174.7(5) no
P1 C17 C23 C22 175.7(4) no
P1 C17 C23 C24 -6.6(9) no
C18 C17 C23 C22 1.9(9) no
C18 C17 C23 C24 179.5(6) no
C23 C17 C18 C19 -0.7(10) no
C17 C18 C19 C20 0.7(10) no
C18 C19 C20 O1 -179.5(7) no
C18 C19 C20 C22 -2.0(11) no
O1 C20 C22 O2 -0.4(9) no
O1 C20 C22 C23 -178.7(6) no
C19 C20 C22 O2 -178.2(7) no
C19 C20 C22 C23 3.5(12) no
O2 C22 C23 C17 178.7(6) no
O2 C22 C23 C24 0.8(10) no
C20 C22 C23 C17 -3.2(10) no
C20 C22 C23 C24 178.9(6) no
C17 C23 C24 C25 -119.8(7) no
C17 C23 C24 C30 68.6(9) no
C22 C23 C24 C25 57.8(8) no
C22 C23 C24 C30 -113.8(7) no
C23 C24 C25 O3 8.2(11) no
C23 C24 C25 C27 -171.5(6) no
C23 C24 C30 P2 -6.7(9) no
C23 C24 C30 C29 170.2(6) no
C25 C24 C30 P2 -178.4(6) no
C25 C24 C30 C29 -1.5(9) no
C30 C24 C25 O3 -179.6(6) no
C30 C24 C25 C27 0.8(10) no
O3 C25 C27 O4 -0.6(9) no
O3 C25 C27 C28 -179.6(6) no
C24 C25 C27 O4 179.1(6) no
C24 C25 C27 C28 0.0(12) no
O4 C27 C28 C29 -179.0(7) no
C25 C27 C28 C29 -0.1(12) no
C27 C28 C29 C30 -0.6(11) no
C28 C29 C30 P2 178.3(6) no
C28 C29 C30 C24 1.5(10) no
P2 C31 C32 C33 175.7(5) no
P2 C31 C38 C36 -176.6(5) no
C32 C31 C38 C36 -0.0(10) no
C38 C31 C32 C33 -0.7(11) no
C31 C32 C33 C34 -179.2(6) no
C31 C32 C33 C35 0.8(11) no
C32 C33 C35 C36 -0.1(12) no
C34 C33 C35 C36 179.9(8) no
C33 C35 C36 C37 178.4(7) no
C33 C35 C36 C38 -0.7(12) no
C35 C36 C38 C31 0.7(11) no
C37 C36 C38 C31 -178.4(7) no
P2 C39 C40 C41 178.8(5) no
P2 C39 C46 C44 -176.9(4) no
C40 C39 C46 C44 5.8(10) no
C46 C39 C40 C41 -3.9(10) no
C39 C40 C41 C42 -178.3(6) no
C39 C40 C41 C43 -1.3(12) no
C40 C41 C43 C44 4.7(14) no
C42 C41 C43 C44 -178.3(8) no
C41 C43 C44 C45 177.4(8) no
C41 C43 C44 C46 -2.9(12) no
C43 C44 C46 C39 -2.5(11) no
C45 C44 C46 C39 177.2(6) no
N1 C47 C48 C49 -77.9(6) no
N1 C47 C48 C54 94.0(6) no
N1 C47 C55 C56 151.1(5) no
N1 C47 C55 C61 -35.4(7) no
N1 C47 C62 N2 54.6(5) no
N1 C47 C62 C63 -178.8(4) no
C48 C47 C55 C56 32.6(8) no
C48 C47 C55 C61 -153.8(5) no
C55 C47 C48 C49 38.1(7) no
C55 C47 C48 C54 -150.0(5) no
C48 C47 C62 N2 171.5(4) no
C48 C47 C62 C63 -62.0(6) no
C62 C47 C48 C49 167.3(4) no
C62 C47 C48 C54 -20.7(7) no
C55 C47 C62 N2 -55.4(5) no
C55 C47 C62 C63 71.1(6) no
C62 C47 C55 C56 -98.3(7) no
C62 C47 C55 C61 75.2(6) no
C47 C48 C49 C50 172.3(5) no
C47 C48 C54 C53 -172.0(5) no
C49 C48 C54 C53 -0.0(9) no
C54 C48 C49 C50 -0.0(9) no
C48 C49 C50 C51 -0.0(10) no
C49 C50 C51 O5 -178.4(6) no
C49 C50 C51 C53 0.1(10) no
O5 C51 C53 C54 178.5(5) no
C50 C51 C53 C54 -0.1(10) no
C51 C53 C54 C48 0.1(10) no
C47 C55 C56 C57 176.8(6) no
C47 C55 C61 Ru1 -0.3(7) no
C47 C55 C61 C60 -179.6(5) no
C56 C55 C61 Ru1 173.3(5) no
C56 C55 C61 C60 -6.1(9) no
C61 C55 C56 C57 3.6(10) no
C55 C56 C57 C58 0.3(10) no
C56 C57 C58 O6 175.6(6) no
C56 C57 C58 C60 -1.5(10) no
O6 C58 C60 C61 -177.8(5) no
C57 C58 C60 C61 -1.0(10) no
C58 C60 C61 Ru1 -174.4(5) no
C58 C60 C61 C55 4.7(9) no
N2 C62 C63 C64 -92.3(6) no
N2 C62 C63 C65 31.3(8) no
C47 C62 C63 C64 144.6(5) no
C47 C62 C63 C65 -91.8(7) no
C67 C66 C71 C70 -2(3) no
C71 C66 C67 C68 -1(3) no
C66 C67 C68 C69 2(3) no
C67 C68 C69 C70 -2(3) no
C68 C69 C70 C71 -0(3) no
C69 C70 C71 C66 2(3) no
